data_4029517
loop_
_publ_author_name
'Gal\'an, Albano'
'Escudero-Ad\'an, Eduardo C'
'Frontera, Antonio'
'Ballester, Pablo'

_publ_section_title
;
 Synthesis, Structure, and Binding Properties of Lipophilic Cavitands
 Based on a Calix[4]pyrrole-Resorcinarene Hybrid Scaffold.
;
_journal_issue 12
_journal_name_full 'The Journal of organic chemistry'
_journal_page_first 5545
_journal_page_last 5557
_journal_paper_doi 10.1021/jo5007224
_journal_volume 79
_journal_year 2014
_chemical_formula_sum 'C127.85 H148.7 Cl3.45 N15.85 O25'
_chemical_formula_weight 2429.73
_chemical_name_systematic
; 
 ? 
;
_space_group_IT_number 2
_symmetry_cell_setting triclinic
_symmetry_space_group_name_Hall '-P 1'
_symmetry_space_group_name_H-M 'P -1'
_atom_sites_solution_hydrogens geom
_atom_sites_solution_primary direct
_atom_sites_solution_secondary difmap
_audit_creation_method SHELXL-97
_cell_angle_alpha 75.750(4)
_cell_angle_beta 80.301(4)
_cell_angle_gamma 64.164(4)
_cell_formula_units_Z 2
_cell_length_a 17.391(2)
_cell_length_b 18.813(2)
_cell_length_c 21.080(3)
_cell_measurement_reflns_used 9298
_cell_measurement_temperature 100(2)
_cell_measurement_theta_max 21.65
_cell_measurement_theta_min 2.22
_cell_volume 6001.7(13)
_computing_cell_refinement 'Bruker APEX2 v2011.4-0'
_computing_data_collection 'Bruker APEX2 v2011.4-0'
_computing_data_reduction 'Bruker SAINT V7.60A'
_computing_molecular_graphics 'Bruker SHELXTL'
_computing_publication_material 'Bruker SHELXTL'
_computing_structure_refinement 'SHELXS-97 (Sheldrick, 2008)'
_computing_structure_solution Sir2011
_diffrn_ambient_temperature 100(2)
_diffrn_detector_area_resol_mean 512
_diffrn_detector_type '4K CCD area detector APEX II'
_diffrn_measured_fraction_theta_full 0.987
_diffrn_measured_fraction_theta_max 0.987
_diffrn_measurement_device_type 'APEX DUO Kappa 4-axis goniometer'
_diffrn_measurement_method
;
 Fullsphere data collection, phi and omega scans
;
_diffrn_measurement_specimen_support 'magnetic support whith MicroMount'
_diffrn_radiation_monochromator 'Quazar MX Multilayer Optics'
_diffrn_radiation_type MoK\a
_diffrn_radiation_wavelength 0.71073
_diffrn_reflns_av_R_equivalents 0.1093
_diffrn_reflns_av_sigmaI/netI 0.0935
_diffrn_reflns_limit_h_max 19
_diffrn_reflns_limit_h_min -19
_diffrn_reflns_limit_k_max 20
_diffrn_reflns_limit_k_min -20
_diffrn_reflns_limit_l_max 23
_diffrn_reflns_limit_l_min -23
_diffrn_reflns_number 90856
_diffrn_reflns_theta_full 23.45
_diffrn_reflns_theta_max 23.45
_diffrn_reflns_theta_min 1.00
_diffrn_source 'Micorfocus source E025 IuS'
_diffrn_source_current 0.6
_diffrn_source_power 50
_diffrn_source_size '0.2 mm x 0.2 mm fine focus'
_diffrn_source_type 'Bruker APEX DUO'
_exptl_absorpt_coefficient_mu 0.167
_exptl_absorpt_correction_T_max 0.9967
_exptl_absorpt_correction_T_min 0.9360
_exptl_absorpt_correction_type empirical
_exptl_absorpt_process_details
; 
 SADABS Version 2008/1 Bruker-Nonius
 Blessing, Acta Cryst. (1995) A51 33-38
;
_exptl_crystal_colour yellow
_exptl_crystal_density_diffrn 1.345
_exptl_crystal_density_method 'not measured'
_exptl_crystal_description Needle
_exptl_crystal_F_000 2571
_exptl_crystal_size_max 0.40
_exptl_crystal_size_mid 0.06
_exptl_crystal_size_min 0.02
_refine_diff_density_max 1.128
_refine_diff_density_min -1.197
_refine_diff_density_rms 0.126
_refine_ls_extinction_method none
_refine_ls_goodness_of_fit_ref 1.088
_refine_ls_hydrogen_treatment noref
_refine_ls_matrix_type full
_refine_ls_number_parameters 1592
_refine_ls_number_reflns 17423
_refine_ls_number_restraints 984
_refine_ls_restrained_S_all 1.074
_refine_ls_R_factor_all 0.1716
_refine_ls_R_factor_gt 0.1183
_refine_ls_shift/su_max 0.001
_refine_ls_shift/su_mean 0.000
_refine_ls_structure_factor_coef Fsqd
_refine_ls_weighting_details 'calc w=1/[\s^2^(Fo^2^)+(0.1445P)^2^+47.9606P] where P=(Fo^2^+2Fc^2^)/3'
_refine_ls_weighting_scheme calc
_refine_ls_wR_factor_gt 0.3114
_refine_ls_wR_factor_ref 0.3440
_reflns_number_gt 11052
_reflns_number_total 17423
_reflns_threshold_expression >2sigma(I)
_cod_data_source_file jo5007224_si_006.cif
_cod_data_source_block mo_ag28nox_0m
_cod_depositor_comments
;
The following automatic conversions were performed:
'_diffrn_measurement_specimen_suppport' tag replaced with
'_diffrn_measurement_specimen_support'.

Automatic conversion script
Id: cif_correct_tags 1440 2010-10-19 06:21:57Z saulius 

The following automatic conversions were performed:

'_symmetry_cell_setting' value 'Triclinic' changed to 'triclinic'
according to
/usr/data/users/saulius/crontab/automatic-downloads/rss-feeds/ACS/lib/dictionaries/cif_core.dic
dictionary named 'cif_core.dic' version 2.4.2 from 2011-04-26.

Automatic conversion script
Id: cif_fix_values 2281 2013-09-26 08:29:07Z andrius 

 Adding full bibliography for 4029513--4029520.cif.
;
_cod_original_sg_symbol_H-M P-1
_cod_original_formula_sum 'C127.85 H148.70 Cl3.45 N15.85 O25'
_cod_database_code 4029517

loop_
_symmetry_equiv_pos_as_xyz
'x, y, z'
'-x, -y, -z'

loop_
_atom_site_label
_atom_site_type_symbol
_atom_site_fract_x
_atom_site_fract_y
_atom_site_fract_z
_atom_site_U_iso_or_equiv
_atom_site_adp_type
_atom_site_occupancy
_atom_site_symmetry_multiplicity
_atom_site_calc_flag
_atom_site_refinement_flags
_atom_site_disorder_assembly
_atom_site_disorder_group
C1 C 0.6014(5) 0.6822(4) 0.3107(3) 0.0173(11) Uani 1 1 d U . .
C2 C 0.5547(4) 0.6523(4) 0.3716(3) 0.0156(12) Uani 1 1 d U . .
C3 C 0.5862(5) 0.5959(4) 0.4270(3) 0.0164(13) Uani 1 1 d U . .
H3 H 0.6449 0.5641 0.4350 0.020 Uiso 1 1 calc R . .
C4 C 0.5146(4) 0.5940(4) 0.4703(3) 0.0178(13) Uani 1 1 d U . .
H4 H 0.5171 0.5596 0.5120 0.021 Uiso 1 1 calc R . .
C5 C 0.4416(5) 0.6503(4) 0.4414(3) 0.0170(12) Uani 1 1 d U . .
C6 C 0.3486(5) 0.6828(4) 0.4676(3) 0.0185(11) Uani 1 1 d U . .
C7 C 0.2949(4) 0.6592(4) 0.4348(3) 0.0171(11) Uani 1 1 d U . .
C8 C 0.2571(5) 0.6070(4) 0.4578(3) 0.0201(13) Uani 1 1 d U . .
H8 H 0.2615 0.5742 0.5004 0.024 Uiso 1 1 calc R . .
C9 C 0.2107(4) 0.6096(4) 0.4083(3) 0.0194(12) Uani 1 1 d U . .
H9 H 0.1788 0.5787 0.4115 0.023 Uiso 1 1 calc R . .
C10 C 0.2195(4) 0.6649(4) 0.3541(3) 0.0165(11) Uani 1 1 d U . .
C11 C 0.1837(5) 0.6887(4) 0.2868(3) 0.0175(11) Uani 1 1 d U . .
C12 C 0.2560(5) 0.6565(4) 0.2363(3) 0.0169(11) Uani 1 1 d U . .
C13 C 0.2716(5) 0.6013(4) 0.1986(3) 0.0187(12) Uani 1 1 d U . .
H13 H 0.2393 0.5709 0.2005 0.022 Uiso 1 1 calc R . .
C14 C 0.3460(5) 0.5979(4) 0.1555(3) 0.0187(12) Uani 1 1 d U . .
H14 H 0.3722 0.5646 0.1238 0.022 Uiso 1 1 calc R . .
C15 C 0.3720(5) 0.6505(4) 0.1683(3) 0.0167(11) Uani 1 1 d U . .
C16 C 0.4394(5) 0.6801(4) 0.1320(3) 0.0172(11) Uani 1 1 d U . .
C17 C 0.5140(4) 0.6543(4) 0.1731(3) 0.0158(11) Uani 1 1 d U . .
C18 C 0.5959(5) 0.5962(4) 0.1701(3) 0.0197(13) Uani 1 1 d U . .
H18 H 0.6186 0.5602 0.1403 0.024 Uiso 1 1 calc R . .
C19 C 0.6404(5) 0.5989(4) 0.2181(3) 0.0199(13) Uani 1 1 d U . .
H19 H 0.6987 0.5655 0.2261 0.024 Uiso 1 1 calc R . .
C20 C 0.5856(4) 0.6580(4) 0.2516(3) 0.0170(11) Uani 1 1 d U . .
C21 C 0.5738(5) 0.7742(4) 0.3028(3) 0.0182(11) Uani 1 1 d U . .
C22 C 0.5651(4) 0.8246(4) 0.2399(3) 0.0201(13) Uani 1 1 d U . .
H22 H 0.5680 0.8044 0.2021 0.024 Uiso 1 1 calc R . .
C23 C 0.5523(5) 0.9024(5) 0.2345(3) 0.0210(13) Uani 1 1 d U . .
C24 C 0.5473(5) 0.9357(5) 0.2881(3) 0.0216(13) Uani 1 1 d U . .
H24 H 0.5375 0.9905 0.2833 0.026 Uiso 1 1 calc R . .
C25 C 0.5575(5) 0.8841(5) 0.3491(3) 0.0203(13) Uani 1 1 d U . .
C26 C 0.5694(5) 0.8068(4) 0.3571(3) 0.0193(13) Uani 1 1 d U . .
H26 H 0.5747 0.7742 0.3998 0.023 Uiso 1 1 calc R . .
C27 C 0.5357(5) 0.9014(5) 0.4622(4) 0.0235(13) Uani 1 1 d U . .
C28 C 0.5915(5) 0.8859(5) 0.5079(4) 0.0259(14) Uani 1 1 d U . .
H28 H 0.6478 0.8826 0.4945 0.031 Uiso 1 1 calc R . .
C29 C 0.5642(5) 0.8752(5) 0.5747(4) 0.0286(14) Uani 1 1 d U . .
C30 C 0.4852(6) 0.8774(5) 0.5933(4) 0.0295(14) Uani 1 1 d U . .
C31 C 0.4279(5) 0.8926(5) 0.5487(4) 0.0267(14) Uani 1 1 d U . .
H31 H 0.3725 0.8940 0.5627 0.032 Uiso 1 1 calc R . .
C32 C 0.4541(5) 0.9060(5) 0.4823(3) 0.0223(13) Uani 1 1 d U . .
C33 C 0.3405(5) 0.8935(5) 0.4449(3) 0.0204(13) Uani 1 1 d U . .
C34 C 0.2552(5) 0.9433(5) 0.4352(3) 0.0206(13) Uani 1 1 d U . .
H34 H 0.2349 1.0002 0.4267 0.025 Uiso 1 1 calc R . .
C35 C 0.2012(4) 0.9064(4) 0.4383(3) 0.0177(12) Uani 1 1 d U . .
C36 C 0.2305(4) 0.8244(4) 0.4483(3) 0.0170(12) Uani 1 1 d U . .
H36 H 0.1915 0.8012 0.4489 0.020 Uiso 1 1 calc R . .
C37 C 0.3156(5) 0.7749(4) 0.4574(3) 0.0175(11) Uani 1 1 d U . .
C38 C 0.3700(5) 0.8109(4) 0.4577(3) 0.0188(12) Uani 1 1 d U . .
H38 H 0.4282 0.7784 0.4667 0.023 Uiso 1 1 calc R . .
C39 C 0.0554(5) 0.9268(4) 0.4465(4) 0.0214(13) Uani 1 1 d U . .
C40 C 0.0396(5) 0.8986(4) 0.5135(4) 0.0226(13) Uani 1 1 d U . .
H40 H 0.0741 0.8957 0.5453 0.027 Uiso 1 1 calc R . .
C41 C -0.0267(5) 0.8756(5) 0.5318(4) 0.0252(14) Uani 1 1 d U . .
C42 C -0.0780(5) 0.8800(5) 0.4860(4) 0.0253(14) Uani 1 1 d U . .
C43 C -0.0618(5) 0.9082(5) 0.4202(4) 0.0269(14) Uani 1 1 d U . .
H43 H -0.0963 0.9115 0.3882 0.032 Uiso 1 1 calc R . .
C44 C 0.0050(5) 0.9315(5) 0.4017(4) 0.0235(13) Uani 1 1 d U . .
C45 C 0.0478(5) 0.9098(5) 0.2933(3) 0.0205(13) Uani 1 1 d U . .
C46 C 0.1013(4) 0.8298(4) 0.3123(3) 0.0186(13) Uani 1 1 d U . .
H46 H 0.1169 0.8089 0.3563 0.022 Uiso 1 1 calc R . .
C47 C 0.1325(4) 0.7797(4) 0.2662(3) 0.0174(12) Uani 1 1 d U . .
C48 C 0.1096(4) 0.8132(4) 0.2007(3) 0.0188(13) Uani 1 1 d U . .
H48 H 0.1316 0.7806 0.1683 0.023 Uiso 1 1 calc R . .
C49 C 0.0558(5) 0.8926(5) 0.1843(3) 0.0209(14) Uani 1 1 d U . .
C50 C 0.0250(5) 0.9441(5) 0.2288(3) 0.0204(13) Uani 1 1 d U . .
H50 H -0.0098 0.9998 0.2159 0.024 Uiso 1 1 calc R . .
C51 C 0.0672(5) 0.9066(5) 0.0657(3) 0.0229(13) Uani 1 1 d U . .
C52 C 0.0242(5) 0.8911(5) 0.0246(4) 0.0254(14) Uani 1 1 d U . .
H52 H -0.0307 0.8908 0.0376 0.030 Uiso 1 1 calc R . .
C53 C 0.0653(5) 0.8757(5) -0.0371(4) 0.0274(14) Uani 1 1 d U . .
C54 C 0.1443(5) 0.8752(5) -0.0549(4) 0.0296(14) Uani 1 1 d U . .
C55 C 0.1855(5) 0.8914(5) -0.0150(3) 0.0266(14) Uani 1 1 d U . .
H55 H 0.2405 0.8915 -0.0284 0.032 Uiso 1 1 calc R . .
C56 C 0.1451(5) 0.9084(5) 0.0470(4) 0.0237(13) Uani 1 1 d U . .
C57 C 0.2696(5) 0.8930(5) 0.0886(3) 0.0204(13) Uani 1 1 d U . .
C58 C 0.3114(5) 0.8097(4) 0.1014(3) 0.0186(12) Uani 1 1 d U . .
H58 H 0.2806 0.7783 0.1023 0.022 Uiso 1 1 calc R . .
C59 C 0.3960(5) 0.7724(4) 0.1128(3) 0.0172(11) Uani 1 1 d U . .
C60 C 0.4403(5) 0.8192(4) 0.1075(3) 0.0171(12) Uani 1 1 d U . .
H60 H 0.5000 0.7942 0.1132 0.021 Uiso 1 1 calc R . .
C61 C 0.3986(5) 0.9022(4) 0.0939(3) 0.0192(13) Uani 1 1 d U . .
C62 C 0.3123(5) 0.9405(5) 0.0862(3) 0.0212(13) Uani 1 1 d U . .
H62 H 0.2831 0.9975 0.0796 0.025 Uiso 1 1 calc R . .
C63 C 0.5260(5) 0.9235(4) 0.0772(3) 0.0211(13) Uani 1 1 d U . .
C64 C 0.5633(5) 0.8962(4) 0.0183(3) 0.0220(13) Uani 1 1 d U . .
H64 H 0.5295 0.8926 -0.0108 0.026 Uiso 1 1 calc R . .
C65 C 0.6481(5) 0.8750(4) 0.0040(3) 0.0226(13) Uani 1 1 d U . .
C66 C 0.6993(5) 0.8797(5) 0.0449(4) 0.0246(14) Uani 1 1 d U . .
C67 C 0.6642(5) 0.9051(5) 0.1029(4) 0.0260(14) Uani 1 1 d U . .
H67 H 0.6988 0.9080 0.1317 0.031 Uiso 1 1 calc R . .
C68 C 0.5777(5) 0.9264(5) 0.1188(4) 0.0234(13) Uani 1 1 d U . .
C69 C 0.6991(5) 0.6412(5) 0.3191(3) 0.0201(17) Uani 1 1 d . . .
H69A H 0.7092 0.6468 0.3621 0.024 Uiso 1 1 calc R . .
H69B H 0.7199 0.5830 0.3196 0.024 Uiso 1 1 calc R . .
C70 C 0.7517(5) 0.6758(5) 0.2652(3) 0.0240(18) Uani 1 1 d . . .
H70A H 0.7211 0.6970 0.2244 0.029 Uiso 1 1 calc R . .
H70B H 0.7539 0.7219 0.2783 0.029 Uiso 1 1 calc R . .
C71 C 0.8416(5) 0.6181(5) 0.2500(4) 0.0271(19) Uani 1 1 d . . .
H71A H 0.8402 0.5746 0.2324 0.032 Uiso 1 1 calc R . .
H71B H 0.8718 0.5934 0.2910 0.032 Uiso 1 1 calc R . .
C72 C 0.8906(5) 0.6601(5) 0.2002(4) 0.035(2) Uani 1 1 d . . .
H72A H 0.8550 0.6921 0.1626 0.042 Uiso 1 1 calc R . .
H72B H 0.8982 0.6983 0.2208 0.042 Uiso 1 1 calc R . .
C73 C 0.9772(5) 0.6058(5) 0.1742(4) 0.031(2) Uani 1 1 d . . .
H73A H 0.9705 0.5664 0.1544 0.037 Uiso 1 1 calc R . .
H73B H 1.0143 0.5754 0.2112 0.037 Uiso 1 1 calc R . .
C74 C 1.0212(5) 0.6521(5) 0.1225(4) 0.034(2) Uani 1 1 d . . .
H74A H 0.9829 0.6842 0.0865 0.041 Uiso 1 1 calc R . .
H74B H 1.0297 0.6901 0.1429 0.041 Uiso 1 1 calc R . .
C75 C 1.1073(5) 0.5979(5) 0.0939(4) 0.032(2) Uani 1 1 d . . .
H75A H 1.1453 0.5648 0.1299 0.038 Uiso 1 1 calc R . .
H75B H 1.0988 0.5609 0.0724 0.038 Uiso 1 1 calc R . .
C76 C 1.1505(5) 0.6442(5) 0.0448(4) 0.030(2) Uani 1 1 d . . .
H76A H 1.1613 0.6794 0.0668 0.036 Uiso 1 1 calc R . .
H76B H 1.1113 0.6792 0.0098 0.036 Uiso 1 1 calc R . .
C77 C 1.2358(5) 0.5896(5) 0.0133(4) 0.032(2) Uani 1 1 d . . .
H77A H 1.2770 0.5589 0.0477 0.038 Uiso 1 1 calc R . .
H77B H 1.2261 0.5504 -0.0045 0.038 Uiso 1 1 calc R . .
C78 C 1.2747(6) 0.6355(5) -0.0410(4) 0.035(2) Uani 1 1 d . . .
H78A H 1.2823 0.6763 -0.0238 0.042 Uiso 1 1 calc R . .
H78B H 1.2348 0.6643 -0.0764 0.042 Uiso 1 1 calc R . .
C79 C 1.3614(6) 0.5808(6) -0.0698(4) 0.044(2) Uani 1 1 d . . .
H79A H 1.4052 0.5640 -0.0383 0.052 Uiso 1 1 calc R . .
H79B H 1.3576 0.5316 -0.0752 0.052 Uiso 1 1 calc R . .
C80 C 1.3905(7) 0.6200(7) -0.1354(5) 0.057(3) Uani 1 1 d . . .
H80A H 1.3510 0.6311 -0.1683 0.086 Uiso 1 1 calc R . .
H80B H 1.4483 0.5837 -0.1490 0.086 Uiso 1 1 calc R . .
H80C H 1.3909 0.6705 -0.1312 0.086 Uiso 1 1 calc R . .
C81 C 0.3459(5) 0.6462(5) 0.5425(3) 0.0190(17) Uani 1 1 d U . .
H81A H 0.3646 0.5874 0.5478 0.023 Uiso 1 1 calc R . .
H81B H 0.3881 0.6545 0.5626 0.023 Uiso 1 1 calc R . .
C82 C 0.2591(5) 0.6799(5) 0.5810(3) 0.0234(18) Uani 1 1 d . . .
H82A H 0.2140 0.6809 0.5573 0.028 Uiso 1 1 calc R . .
H82B H 0.2450 0.7359 0.5844 0.028 Uiso 1 1 calc R . .
C83 C 0.2611(5) 0.6281(5) 0.6502(4) 0.0261(19) Uani 1 1 d . . .
H83A H 0.2736 0.5726 0.6465 0.031 Uiso 1 1 calc R . .
H83B H 0.3077 0.6257 0.6731 0.031 Uiso 1 1 calc R . .
C84 C 0.1764(5) 0.6618(5) 0.6905(4) 0.029(2) Uani 1 1 d . . .
H84A H 0.1627 0.7183 0.6920 0.034 Uiso 1 1 calc R . .
H84B H 0.1304 0.6621 0.6682 0.034 Uiso 1 1 calc R . .
C85 C 0.1768(6) 0.6144(6) 0.7605(4) 0.040(2) Uani 1 1 d . . .
H85A H 0.1898 0.5581 0.7588 0.048 Uiso 1 1 calc R . .
H85B H 0.2234 0.6135 0.7824 0.048 Uiso 1 1 calc R . .
C86 C 0.0934(5) 0.6476(5) 0.8016(4) 0.032(2) Uani 1 1 d . . .
H86A H 0.0789 0.7046 0.8021 0.039 Uiso 1 1 calc R . .
H86B H 0.0471 0.6462 0.7811 0.039 Uiso 1 1 calc R . .
C87 C 0.0975(6) 0.6011(6) 0.8715(4) 0.039(2) Uani 1 1 d . . .
H87A H 0.1435 0.6033 0.8919 0.047 Uiso 1 1 calc R . .
H87B H 0.1135 0.5440 0.8706 0.047 Uiso 1 1 calc R . .
C88 C 0.0137(6) 0.6317(6) 0.9151(4) 0.039(2) Uani 1 1 d . . .
H88A H 0.0261 0.6081 0.9616 0.047 Uiso 1 1 calc R . .
H88B H -0.0086 0.6909 0.9095 0.047 Uiso 1 1 calc R . .
C89 C -0.0528(6) 0.6111(6) 0.8994(4) 0.040(2) Uani 1 1 d . . .
H89A H -0.0304 0.5518 0.9054 0.047 Uiso 1 1 calc R . .
H89B H -0.0643 0.6340 0.8527 0.047 Uiso 1 1 calc R . .
C90 C -0.1375(6) 0.6416(7) 0.9415(4) 0.045(3) Uani 1 1 d . . .
H90A H -0.1591 0.7007 0.9362 0.054 Uiso 1 1 calc R . .
H90B H -0.1801 0.6306 0.9244 0.054 Uiso 1 1 calc R . .
C91 C -0.1319(6) 0.6046(6) 1.0143(4) 0.040(2) Uani 1 1 d . . .
H91A H -0.0940 0.6203 1.0325 0.048 Uiso 1 1 calc R . .
H91B H -0.1053 0.5453 1.0195 0.048 Uiso 1 1 calc R . .
C92 C -0.2192(6) 0.6301(7) 1.0543(5) 0.053(3) Uani 1 1 d . . .
H92A H -0.2468 0.6889 1.0487 0.079 Uiso 1 1 calc R . .
H92B H -0.2105 0.6063 1.1008 0.079 Uiso 1 1 calc R . .
H92C H -0.2559 0.6114 1.0388 0.079 Uiso 1 1 calc R . .
C93 C 0.1196(5) 0.6503(5) 0.2918(3) 0.0210(17) Uani 1 1 d . . .
H93A H 0.1060 0.6546 0.2468 0.025 Uiso 1 1 calc R . .
H93B H 0.1480 0.5923 0.3112 0.025 Uiso 1 1 calc R . .
C94 C 0.0347(5) 0.6880(5) 0.3328(4) 0.0245(18) Uani 1 1 d . . .
H94A H 0.0462 0.7085 0.3675 0.029 Uiso 1 1 calc R . .
H94B H -0.0057 0.7347 0.3039 0.029 Uiso 1 1 calc R . .
C95 C -0.0077(5) 0.6333(5) 0.3642(4) 0.0236(18) Uani 1 1 d . . .
H95A H 0.0306 0.5882 0.3956 0.028 Uiso 1 1 calc R . .
H95B H -0.0168 0.6103 0.3301 0.028 Uiso 1 1 calc R . .
C96 C -0.0928(5) 0.6750(5) 0.4001(4) 0.030(2) Uani 1 1 d . . .
H96A H -0.1337 0.7140 0.3675 0.036 Uiso 1 1 calc R . .
H96B H -0.0851 0.7058 0.4286 0.036 Uiso 1 1 calc R . .
C97 C -0.1326(5) 0.6186(5) 0.4427(3) 0.0219(17) Uani 1 1 d . . .
H97A H -0.1420 0.5887 0.4143 0.026 Uiso 1 1 calc R . .
H97B H -0.0916 0.5787 0.4750 0.026 Uiso 1 1 calc R . .
C98 C -0.2163(5) 0.6624(5) 0.4788(4) 0.0264(19) Uani 1 1 d . . .
H98A H -0.2589 0.6986 0.4465 0.032 Uiso 1 1 calc R . .
H98B H -0.2081 0.6962 0.5041 0.032 Uiso 1 1 calc R . .
C99 C -0.2515(5) 0.6057(5) 0.5257(4) 0.0242(18) Uani 1 1 d . . .
H99A H -0.2556 0.5695 0.5006 0.029 Uiso 1 1 calc R . .
H99B H -0.2097 0.5716 0.5592 0.029 Uiso 1 1 calc R . .
C100 C -0.3376(5) 0.6459(5) 0.5605(4) 0.0294(19) Uani 1 1 d . . .
H10K H -0.3808 0.6773 0.5276 0.035 Uiso 1 1 calc R . .
H10L H -0.3350 0.6838 0.5844 0.035 Uiso 1 1 calc R . .
C101 C -0.3659(5) 0.5850(5) 0.6089(4) 0.0266(19) Uani 1 1 d . . .
H10M H -0.3656 0.5456 0.5852 0.032 Uiso 1 1 calc R . .
H10N H -0.3237 0.5553 0.6427 0.032 Uiso 1 1 calc R . .
C102 C -0.4543(5) 0.6229(5) 0.6428(4) 0.030(2) Uani 1 1 d . . .
H10O H -0.4972 0.6481 0.6095 0.037 Uiso 1 1 calc R . .
H10P H -0.4564 0.6661 0.6630 0.037 Uiso 1 1 calc R . .
C103 C -0.4792(6) 0.5620(5) 0.6968(4) 0.033(2) Uani 1 1 d . . .
H10Q H -0.4403 0.5417 0.7327 0.040 Uiso 1 1 calc R . .
H10R H -0.5381 0.5908 0.7153 0.040 Uiso 1 1 calc R . .
C104 C -0.4754(6) 0.4907(5) 0.6728(4) 0.034(2) Uani 1 1 d . . .
H10S H -0.5112 0.5101 0.6357 0.051 Uiso 1 1 calc R . .
H10T H -0.4963 0.4576 0.7084 0.051 Uiso 1 1 calc R . .
H10U H -0.4160 0.4583 0.6589 0.051 Uiso 1 1 calc R . .
C105 C 0.4706(5) 0.6448(4) 0.0679(3) 0.0178(16) Uani 1 1 d U . .
H10A H 0.4975 0.5853 0.0807 0.021 Uiso 1 1 calc R . .
H10B H 0.4196 0.6592 0.0443 0.021 Uiso 1 1 calc R . .
C106 C 0.5340(5) 0.6714(5) 0.0197(3) 0.0234(18) Uani 1 1 d . . .
H10C H 0.5094 0.7309 0.0079 0.028 Uiso 1 1 calc R . .
H10D H 0.5877 0.6530 0.0411 0.028 Uiso 1 1 calc R . .
C107 C 0.5538(6) 0.6368(5) -0.0426(4) 0.033(2) Uani 1 1 d . . .
H10E H 0.5688 0.5783 -0.0301 0.040 Uiso 1 1 calc R . .
H10F H 0.5017 0.6621 -0.0674 0.040 Uiso 1 1 calc R . .
C108 C 0.6262(6) 0.6503(6) -0.0865(4) 0.037(2) Uani 1 1 d . . .
H10G H 0.6796 0.6189 -0.0634 0.044 Uiso 1 1 calc R . .
H10H H 0.6147 0.7079 -0.0932 0.044 Uiso 1 1 calc R . .
C109 C 0.6415(6) 0.6278(6) -0.1533(4) 0.036(2) Uani 1 1 d . . .
H10I H 0.6547 0.5699 -0.1470 0.043 Uiso 1 1 calc R . .
H10J H 0.5880 0.6584 -0.1763 0.043 Uiso 1 1 calc R . .
C110 C 0.7130(6) 0.6438(6) -0.1966(4) 0.040(2) Uani 1 1 d . . .
H11A H 0.7664 0.6131 -0.1735 0.048 Uiso 1 1 calc R . .
H11B H 0.6998 0.7017 -0.2026 0.048 Uiso 1 1 calc R . .
C111 C 0.7290(6) 0.6221(6) -0.2635(4) 0.045(2) Uani 1 1 d . . .
H11C H 0.6747 0.6505 -0.2856 0.054 Uiso 1 1 calc R . .
H11D H 0.7452 0.5636 -0.2575 0.054 Uiso 1 1 calc R . .
C112 C 0.7990(6) 0.6425(6) -0.3092(4) 0.043(2) Uani 1 1 d D . .
H11E H 0.7978 0.6343 -0.3536 0.052 Uiso 1 1 calc R . .
H11F H 0.7853 0.7001 -0.3127 0.052 Uiso 1 1 calc R . .
C113 C 0.8857(6) 0.5942(7) -0.2871(5) 0.054(3) Uani 1 1 d D . .
H11G H 0.8997 0.5368 -0.2854 0.065 Uiso 1 1 calc R . .
H11H H 0.8856 0.6005 -0.2418 0.065 Uiso 1 1 calc R . .
C114 C 0.9576(7) 0.6148(8) -0.3296(5) 0.060(3) Uani 1 1 d . . .
H11I H 0.9423 0.6728 -0.3331 0.072 Uiso 1 1 calc R . .
H11J H 1.0110 0.5842 -0.3065 0.072 Uiso 1 1 calc R . .
C115 C 0.9747(7) 0.5975(6) -0.3962(5) 0.046(2) Uani 1 1 d . . .
H11K H 0.9232 0.6320 -0.4209 0.055 Uiso 1 1 calc R . .
H11L H 0.9848 0.5407 -0.3931 0.055 Uiso 1 1 calc R . .
C116 C 1.0518(7) 0.6113(7) -0.4346(5) 0.050(3) Uani 1 1 d . . .
H11M H 1.0399 0.6685 -0.4419 0.076 Uiso 1 1 calc R . .
H11N H 1.0622 0.5948 -0.4770 0.076 Uiso 1 1 calc R . .
H11O H 1.1026 0.5794 -0.4095 0.076 Uiso 1 1 calc R . .
N1 N 0.4682(4) 0.6840(3) 0.3802(3) 0.0157(11) Uani 1 1 d U . .
H1 H 0.4335 0.7209 0.3511 0.019 Uiso 1 1 calc R . .
N2 N 0.2722(4) 0.6942(3) 0.3702(3) 0.0143(10) Uani 1 1 d U . .
H2 H 0.2891 0.7297 0.3438 0.017 Uiso 1 1 calc R . .
N3 N 0.3186(4) 0.6847(4) 0.2182(3) 0.0164(10) Uani 1 1 d U . .
H3A H 0.3237 0.7198 0.2362 0.020 Uiso 1 1 calc R . .
N4 N 0.5082(4) 0.6908(3) 0.2250(3) 0.0153(11) Uani 1 1 d U . .
H4A H 0.4615 0.7292 0.2386 0.018 Uiso 1 1 calc R . .
N5 N 0.6219(5) 0.8691(5) 0.6216(3) 0.044(2) Uani 1 1 d . . .
N6 N 0.4550(6) 0.8605(5) 0.6630(3) 0.043(2) Uani 1 1 d . . .
N7 N -0.0460(5) 0.8522(4) 0.6031(3) 0.0304(17) Uani 1 1 d . . .
N8 N -0.1453(5) 0.8509(5) 0.5017(4) 0.0352(18) Uani 1 1 d . . .
N9 N 0.0202(5) 0.8573(5) -0.0791(3) 0.0346(18) Uani 1 1 d U . .
N10 N 0.1881(5) 0.8633(4) -0.1209(3) 0.0345(17) Uani 1 1 d U . .
N11 N 0.6821(5) 0.8544(4) -0.0615(3) 0.0299(17) Uani 1 1 d . . .
N12 N 0.7917(5) 0.8553(5) 0.0332(3) 0.0365(18) Uani 1 1 d . . .
O1 O 0.5613(3) 0.9215(3) 0.3979(2) 0.0244(12) Uani 1 1 d U . .
O2 O 0.6975(5) 0.8452(6) 0.6067(3) 0.082(3) Uani 1 1 d . . .
O3 O 0.5890(5) 0.8940(5) 0.6721(4) 0.065(2) Uani 1 1 d . . .
O4 O 0.5034(7) 0.7970(5) 0.6962(3) 0.083(3) Uani 1 1 d . . .
O5 O 0.3879(6) 0.9078(6) 0.6823(3) 0.075(3) Uani 1 1 d . . .
O6 O 0.3976(3) 0.9302(3) 0.4349(2) 0.0229(12) Uani 1 1 d . . .
O7 O 0.1162(3) 0.9581(3) 0.4264(3) 0.0254(12) Uani 1 1 d . . .
O8 O 0.0105(4) 0.8276(5) 0.6379(3) 0.062(2) Uani 1 1 d . . .
O9 O -0.1224(4) 0.8660(4) 0.6202(3) 0.0389(15) Uani 1 1 d . . .
O10 O -0.1284(4) 0.7840(4) 0.5326(4) 0.0532(18) Uani 1 1 d . . .
O11 O -0.2144(5) 0.8958(5) 0.4776(3) 0.063(2) Uani 1 1 d . . .
O12 O 0.0179(3) 0.9638(3) 0.3361(2) 0.0269(13) Uani 1 1 d . . .
O13 O 0.0215(3) 0.9300(3) 0.1229(2) 0.0237(12) Uani 1 1 d U . .
O14 O -0.0543(5) 0.9001(5) -0.0856(4) 0.058(2) Uani 1 1 d . . .
O15 O 0.0634(5) 0.8007(5) -0.1064(4) 0.067(2) Uani 1 1 d . . .
O16 O 0.1453(4) 0.8987(5) -0.1681(3) 0.066(2) Uani 1 1 d . . .
O17 O 0.2645(4) 0.8239(4) -0.1245(3) 0.0521(18) Uani 1 1 d . . .
O18 O 0.1810(3) 0.9307(3) 0.0875(2) 0.0237(12) Uani 1 1 d . . .
O19 O 0.4399(3) 0.9521(3) 0.0923(2) 0.0252(12) Uani 1 1 d . . .
O20 O 0.6453(5) 0.8295(4) -0.0865(3) 0.0492(18) Uani 1 1 d . . .
O21 O 0.7465(4) 0.8660(4) -0.0859(3) 0.0420(16) Uani 1 1 d . . .
O22 O 0.8368(5) 0.7885(5) 0.0246(4) 0.065(2) Uani 1 1 d . . .
O23 O 0.8187(5) 0.9053(5) 0.0366(4) 0.066(2) Uani 1 1 d . . .
O24 O 0.5394(3) 0.9579(3) 0.1746(2) 0.0259(13) Uani 1 1 d U . .
C1B C 0.3477(5) -0.0817(4) 0.2830(3) 0.0169(12) Uani 1 1 d U . .
H1B H 0.4009 -0.1094 0.3026 0.020 Uiso 1 1 calc R . .
C2B C 0.3117(5) -0.0001(4) 0.2708(3) 0.0177(12) Uani 1 1 d U . .
H2B H 0.3403 0.0283 0.2808 0.021 Uiso 1 1 calc R . .
C3B C 0.2308(5) 0.0430(4) 0.2429(3) 0.0174(12) Uani 1 1 d U . .
C4B C 0.1958(5) -0.0038(4) 0.2275(3) 0.0180(12) Uani 1 1 d U . .
H4B H 0.1425 0.0218 0.2080 0.022 Uiso 1 1 calc R . .
C5B C 0.2364(4) -0.0861(4) 0.2399(3) 0.0164(12) Uani 1 1 d U . .
H5B H 0.2115 -0.1165 0.2280 0.020 Uiso 1 1 calc R . .
C6B C 0.1067(5) 0.1650(5) 0.2065(4) 0.029(2) Uani 1 1 d . . .
H6B1 H 0.1115 0.1656 0.1593 0.044 Uiso 1 1 calc R . .
H6B2 H 0.0806 0.2204 0.2138 0.044 Uiso 1 1 calc R . .
H6B3 H 0.0709 0.1369 0.2294 0.044 Uiso 1 1 calc R . .
C7B C 0.2323(6) 0.1717(5) 0.2417(4) 0.032(2) Uani 1 1 d . . .
H7B1 H 0.2339 0.1669 0.2888 0.049 Uiso 1 1 calc R . .
H7B2 H 0.1994 0.2281 0.2219 0.049 Uiso 1 1 calc R . .
H7B3 H 0.2908 0.1533 0.2212 0.049 Uiso 1 1 calc R . .
C1S C 0.1890(11) 0.0609(8) 0.7640(9) 0.115(6) Uani 1 1 d . . .
H1S H 0.1500 0.0352 0.7621 0.138 Uiso 1 1 calc R . .
C1T C 0.5651(7) 0.1277(6) 0.1086(5) 0.049(3) Uani 1 1 d . . .
C2T C 0.5157(9) 0.1485(8) 0.1713(6) 0.083(4) Uani 1 1 d U . .
H2T1 H 0.5287 0.1011 0.2069 0.125 Uiso 1 1 d R . .
H2T2 H 0.4544 0.1726 0.1645 0.125 Uiso 1 1 d R . .
H2T3 H 0.5307 0.1879 0.1830 0.125 Uiso 1 1 d R . .
Cl1S Cl 0.2239(3) 0.0913(3) 0.6818(2) 0.1168(15) Uani 1 1 d . . .
Cl2S Cl 0.1290(3) 0.1442(3) 0.7999(2) 0.1075(14) Uani 1 1 d . . .
Cl3S Cl 0.2701(3) -0.0086(2) 0.8091(2) 0.1013(13) Uani 1 1 d . . .
N1B N 0.3113(4) -0.1245(3) 0.2687(3) 0.0152(10) Uani 1 1 d U . .
N2B N 0.1924(4) 0.1230(4) 0.2316(3) 0.0233(15) Uani 1 1 d . . .
N1T N 0.5987(5) 0.1081(5) 0.0632(4) 0.050(2) Uani 1 1 d . . .
O1B O 0.3489(3) -0.2062(3) 0.2811(2) 0.0184(11) Uani 1 1 d U . .
N1Q N 0.1981(9) 0.8980(8) 0.6153(6) 0.071(3) Uani 0.85 1 d PDU A 1
C1Q C 0.2313(9) 0.8564(8) 0.6616(6) 0.068(3) Uani 0.85 1 d PDU A 1
C2Q C 0.2796(9) 0.7908(7) 0.7182(6) 0.064(3) Uani 0.85 1 d PDU A 1
H2Q1 H 0.3268 0.7466 0.7003 0.096 Uiso 0.85 1 calc PR A 1
H2Q2 H 0.2402 0.7702 0.7469 0.096 Uiso 0.85 1 calc PR A 1
H2Q3 H 0.3025 0.8136 0.7434 0.096 Uiso 0.85 1 calc PR A 1
C1QQ C 0.2374(13) 0.8517(14) 0.6946(12) 0.084(6) Uani 0.15 1 d PDU B 2
H1QQ H 0.2483 0.8802 0.7240 0.101 Uiso 0.15 1 calc PR B 2
Cl1Q Cl 0.1472(14) 0.8346(15) 0.7291(12) 0.100(6) Uani 0.15 1 d PDU B 2
Cl2Q Cl 0.2167(16) 0.9163(13) 0.6186(12) 0.084(6) Uani 0.15 1 d PDU B 2
Cl3Q Cl 0.3297(13) 0.7640(12) 0.6897(12) 0.083(5) Uani 0.15 1 d PDU B 2

loop_
_atom_site_aniso_label
_atom_site_aniso_U_11
_atom_site_aniso_U_22
_atom_site_aniso_U_33
_atom_site_aniso_U_23
_atom_site_aniso_U_13
_atom_site_aniso_U_12
C1 0.022(2) 0.027(2) 0.004(2) 0.0002(18) -0.0010(19) -0.012(2)
C2 0.021(2) 0.023(2) 0.003(2) 0.0000(19) -0.0014(18) -0.010(2)
C3 0.020(2) 0.023(3) 0.007(2) 0.002(2) -0.004(2) -0.011(2)
C4 0.023(2) 0.024(3) 0.003(2) 0.000(2) -0.001(2) -0.008(2)
C5 0.022(2) 0.023(2) 0.004(2) 0.000(2) 0.0002(19) -0.0090(19)
C6 0.023(2) 0.026(2) 0.003(2) -0.002(2) 0.0016(18) -0.0085(19)
C7 0.020(2) 0.024(2) 0.004(2) -0.0025(19) 0.0017(18) -0.0062(18)
C8 0.023(3) 0.028(3) 0.005(2) 0.003(2) -0.001(2) -0.010(2)
C9 0.024(3) 0.027(3) 0.006(2) 0.000(2) 0.001(2) -0.012(2)
C10 0.021(2) 0.026(2) 0.005(2) -0.0023(19) -0.0003(19) -0.012(2)
C11 0.022(2) 0.028(2) 0.004(2) -0.0015(18) -0.0009(17) -0.013(2)
C12 0.022(2) 0.027(2) 0.003(2) -0.0009(19) -0.0009(19) -0.013(2)
C13 0.025(3) 0.027(3) 0.008(3) -0.003(2) 0.001(2) -0.015(2)
C14 0.023(3) 0.027(3) 0.007(3) -0.003(2) -0.001(2) -0.012(2)
C15 0.023(2) 0.023(2) 0.004(2) 0.000(2) 0.0000(19) -0.0111(19)
C16 0.023(2) 0.024(2) 0.004(2) -0.001(2) 0.0029(18) -0.0106(18)
C17 0.022(2) 0.023(2) 0.003(2) -0.0011(18) 0.0024(17) -0.0116(18)
C18 0.027(3) 0.025(3) 0.005(3) -0.004(2) -0.001(2) -0.008(2)
C19 0.023(3) 0.027(3) 0.006(3) -0.002(2) -0.001(2) -0.007(2)
C20 0.021(2) 0.025(2) 0.003(2) 0.0006(19) 0.0006(19) -0.010(2)
C21 0.024(3) 0.029(2) 0.003(2) 0.0005(18) 0.001(2) -0.015(2)
C22 0.026(3) 0.029(2) 0.003(2) -0.001(2) 0.001(2) -0.012(2)
C23 0.028(3) 0.029(3) 0.006(2) 0.001(2) 0.001(2) -0.014(3)
C24 0.028(3) 0.031(3) 0.008(3) -0.002(2) 0.003(2) -0.018(3)
C25 0.026(3) 0.031(3) 0.007(2) -0.002(2) 0.003(2) -0.017(3)
C26 0.027(3) 0.030(3) 0.004(2) -0.001(2) 0.001(2) -0.016(3)
C27 0.036(3) 0.028(3) 0.012(3) -0.007(3) 0.002(2) -0.017(3)
C28 0.035(3) 0.029(3) 0.016(3) -0.007(3) -0.003(2) -0.014(3)
C29 0.040(3) 0.033(3) 0.015(3) -0.006(3) -0.005(3) -0.014(3)
C30 0.043(3) 0.035(3) 0.011(3) -0.007(3) -0.002(2) -0.016(3)
C31 0.040(3) 0.033(3) 0.012(3) -0.008(3) 0.002(2) -0.019(3)
C32 0.034(3) 0.030(3) 0.010(2) -0.008(3) -0.001(2) -0.018(3)
C33 0.023(3) 0.032(3) 0.007(3) -0.005(2) 0.002(2) -0.013(2)
C34 0.024(3) 0.030(3) 0.007(3) -0.005(2) 0.004(2) -0.012(2)
C35 0.020(3) 0.030(3) 0.002(3) -0.004(2) 0.002(2) -0.010(2)
C36 0.022(2) 0.029(2) 0.002(3) -0.005(2) 0.002(2) -0.013(2)
C37 0.021(2) 0.028(2) 0.002(2) -0.004(2) 0.003(2) -0.0104(18)
C38 0.022(3) 0.031(2) 0.004(3) -0.004(2) -0.001(2) -0.011(2)
C39 0.022(3) 0.023(3) 0.016(3) -0.007(2) 0.001(2) -0.007(2)
C40 0.028(3) 0.023(3) 0.016(3) -0.008(2) 0.000(2) -0.007(2)
C41 0.028(3) 0.027(3) 0.016(3) -0.007(3) 0.006(2) -0.008(2)
C42 0.025(3) 0.029(3) 0.022(3) -0.007(3) 0.004(2) -0.012(2)
C43 0.029(3) 0.031(3) 0.021(3) -0.008(3) -0.003(2) -0.010(2)
C44 0.027(3) 0.026(3) 0.015(3) -0.007(3) 0.003(2) -0.008(2)
C45 0.024(3) 0.030(3) 0.009(2) -0.005(2) 0.003(2) -0.012(2)
C46 0.021(3) 0.029(3) 0.006(2) -0.003(2) 0.003(2) -0.013(2)
C47 0.019(2) 0.028(2) 0.006(2) -0.0020(18) -0.001(2) -0.011(2)
C48 0.020(3) 0.029(3) 0.007(2) -0.003(2) 0.000(2) -0.010(2)
C49 0.019(3) 0.032(3) 0.007(2) -0.002(2) 0.000(2) -0.008(2)
C50 0.021(3) 0.029(3) 0.010(3) -0.001(2) -0.001(2) -0.010(2)
C51 0.028(3) 0.026(3) 0.008(3) 0.001(2) -0.004(2) -0.006(3)
C52 0.031(3) 0.029(3) 0.012(3) 0.001(3) -0.006(2) -0.009(3)
C53 0.037(3) 0.029(3) 0.010(3) -0.001(2) -0.009(2) -0.008(3)
C54 0.036(3) 0.033(3) 0.009(3) 0.000(3) -0.004(2) -0.006(3)
C55 0.031(3) 0.031(3) 0.009(3) 0.003(3) -0.003(2) -0.008(3)
C56 0.029(3) 0.027(3) 0.010(3) 0.001(2) -0.004(2) -0.008(3)
C57 0.024(3) 0.030(3) 0.003(3) -0.001(2) 0.001(2) -0.009(2)
C58 0.025(2) 0.028(2) 0.003(3) 0.001(2) 0.002(2) -0.014(2)
C59 0.023(2) 0.024(2) 0.003(2) -0.0006(19) 0.0037(19) -0.0108(17)
C60 0.022(2) 0.024(2) 0.004(2) -0.001(2) 0.000(2) -0.0098(19)
C61 0.026(3) 0.025(2) 0.005(3) 0.001(2) 0.001(2) -0.013(2)
C62 0.028(3) 0.025(3) 0.006(3) 0.000(2) 0.003(2) -0.010(2)
C63 0.027(3) 0.023(3) 0.011(3) 0.006(2) 0.001(2) -0.014(2)
C64 0.031(3) 0.023(3) 0.010(3) 0.006(2) -0.003(2) -0.013(3)
C65 0.030(3) 0.025(3) 0.009(3) 0.005(2) 0.000(2) -0.012(3)
C66 0.027(3) 0.029(3) 0.013(3) 0.004(2) 0.000(2) -0.012(3)
C67 0.029(3) 0.033(3) 0.014(3) 0.003(2) -0.004(2) -0.013(3)
C68 0.030(3) 0.027(3) 0.010(3) 0.003(2) 0.000(2) -0.013(3)
C69 0.027(4) 0.033(4) 0.002(3) 0.000(3) -0.002(3) -0.015(4)
C70 0.029(4) 0.043(5) 0.004(4) 0.000(3) 0.001(3) -0.022(4)
C71 0.020(4) 0.049(5) 0.013(4) 0.001(4) 0.004(3) -0.020(4)
C72 0.032(5) 0.043(5) 0.030(5) -0.003(4) -0.002(4) -0.018(4)
C73 0.022(4) 0.047(5) 0.018(4) -0.003(4) 0.002(3) -0.012(4)
C74 0.021(4) 0.050(6) 0.023(5) -0.002(4) -0.001(4) -0.010(4)
C75 0.028(5) 0.056(6) 0.014(4) -0.005(4) 0.001(3) -0.022(4)
C76 0.030(5) 0.047(5) 0.012(4) -0.005(4) 0.000(3) -0.016(4)
C77 0.033(5) 0.045(5) 0.015(4) -0.005(4) 0.001(4) -0.015(4)
C78 0.039(5) 0.048(6) 0.024(5) -0.015(4) 0.006(4) -0.022(4)
C79 0.041(5) 0.063(7) 0.028(5) -0.021(5) 0.004(4) -0.018(5)
C80 0.053(7) 0.101(9) 0.027(5) -0.025(6) 0.017(5) -0.040(6)
C81 0.020(3) 0.027(3) 0.005(3) 0.001(3) 0.002(3) -0.009(3)
C82 0.023(4) 0.036(5) 0.009(4) -0.005(3) 0.001(3) -0.012(4)
C83 0.027(4) 0.038(5) 0.009(4) -0.001(3) 0.007(3) -0.015(4)
C84 0.027(4) 0.044(5) 0.008(4) 0.004(4) 0.002(3) -0.013(4)
C85 0.041(5) 0.053(6) 0.008(4) 0.010(4) 0.004(4) -0.014(5)
C86 0.036(5) 0.040(5) 0.012(4) -0.001(4) 0.006(4) -0.013(4)
C87 0.033(5) 0.053(6) 0.019(5) 0.001(4) 0.007(4) -0.014(4)
C88 0.037(5) 0.060(6) 0.015(4) -0.002(4) -0.001(4) -0.019(5)
C89 0.051(6) 0.045(6) 0.023(5) -0.009(4) 0.008(4) -0.022(5)
C90 0.029(5) 0.083(7) 0.016(5) -0.002(5) 0.006(4) -0.025(5)
C91 0.041(5) 0.046(6) 0.031(5) -0.006(4) 0.008(4) -0.020(5)
C92 0.043(6) 0.087(8) 0.024(5) -0.002(5) 0.009(4) -0.033(6)
C93 0.023(4) 0.038(5) 0.005(4) -0.004(3) 0.005(3) -0.018(4)
C94 0.030(4) 0.036(5) 0.013(4) -0.005(3) 0.000(3) -0.018(4)
C95 0.027(4) 0.039(5) 0.010(4) -0.005(3) -0.001(3) -0.018(4)
C96 0.034(5) 0.039(5) 0.023(5) 0.005(4) -0.005(4) -0.024(4)
C97 0.025(4) 0.040(5) 0.006(4) 0.001(3) -0.002(3) -0.020(4)
C98 0.037(5) 0.038(5) 0.011(4) -0.001(4) 0.002(3) -0.026(4)
C99 0.023(4) 0.039(5) 0.017(4) -0.009(4) -0.002(3) -0.016(4)
C100 0.038(5) 0.044(5) 0.016(4) -0.005(4) -0.004(4) -0.024(4)
C101 0.030(5) 0.037(5) 0.013(4) -0.003(4) 0.003(3) -0.017(4)
C102 0.033(5) 0.040(5) 0.020(4) -0.004(4) 0.004(4) -0.020(4)
C103 0.034(5) 0.054(6) 0.011(4) -0.002(4) 0.008(4) -0.023(4)
C104 0.044(5) 0.043(5) 0.015(4) 0.011(4) 0.000(4) -0.027(4)
C105 0.024(3) 0.021(3) 0.007(3) -0.006(3) -0.001(3) -0.007(3)
C106 0.034(5) 0.035(5) 0.008(4) -0.006(3) 0.003(3) -0.020(4)
C107 0.046(5) 0.047(5) 0.016(4) -0.009(4) 0.011(4) -0.031(5)
C108 0.040(5) 0.063(6) 0.012(4) -0.010(4) 0.010(4) -0.027(5)
C109 0.047(5) 0.051(6) 0.014(4) -0.010(4) 0.011(4) -0.025(5)
C110 0.056(6) 0.057(6) 0.021(5) -0.015(4) 0.014(4) -0.038(5)
C111 0.052(6) 0.061(6) 0.031(5) -0.021(5) 0.022(5) -0.033(5)
C112 0.057(6) 0.052(6) 0.026(5) -0.015(4) 0.014(5) -0.030(5)
C113 0.061(7) 0.059(7) 0.034(6) 0.002(5) -0.002(5) -0.024(6)
C114 0.051(6) 0.084(8) 0.036(6) -0.004(6) 0.005(5) -0.026(6)
C115 0.056(6) 0.042(6) 0.037(6) -0.007(5) 0.003(5) -0.020(5)
C116 0.056(6) 0.065(7) 0.037(6) -0.014(5) 0.009(5) -0.033(6)
N1 0.0194(19) 0.024(2) 0.003(2) 0.0013(18) -0.0023(16) -0.0092(18)
N2 0.019(2) 0.022(2) 0.0026(19) -0.0023(17) 0.0013(17) -0.0106(18)
N3 0.022(2) 0.027(3) 0.003(2) -0.0023(19) -0.0009(18) -0.013(2)
N4 0.020(2) 0.020(2) 0.004(2) -0.0017(17) 0.0005(17) -0.0072(17)
N5 0.045(5) 0.067(6) 0.009(4) -0.009(4) -0.010(4) -0.009(4)
N6 0.079(7) 0.051(5) 0.007(4) -0.007(4) 0.001(4) -0.034(5)
N7 0.036(5) 0.038(4) 0.012(4) -0.005(3) 0.003(3) -0.012(3)
N8 0.042(5) 0.039(5) 0.027(4) -0.006(4) 0.008(4) -0.022(4)
N9 0.041(4) 0.037(4) 0.021(4) -0.011(3) -0.008(3) -0.006(3)
N10 0.032(3) 0.046(4) 0.015(3) -0.008(3) -0.006(3) -0.005(3)
N11 0.035(4) 0.037(4) 0.013(4) 0.000(3) 0.006(3) -0.016(4)
N12 0.035(4) 0.044(5) 0.025(4) -0.001(4) 0.005(3) -0.016(4)
O1 0.038(3) 0.034(3) 0.009(2) -0.005(2) 0.002(2) -0.023(2)
O2 0.056(5) 0.163(9) 0.022(4) -0.019(5) -0.007(4) -0.039(6)
O3 0.065(5) 0.086(6) 0.039(5) -0.026(4) -0.016(4) -0.016(4)
O4 0.158(9) 0.061(5) 0.021(4) -0.009(4) 0.006(5) -0.041(6)
O5 0.071(6) 0.126(8) 0.025(4) -0.018(5) 0.011(4) -0.043(6)
O6 0.031(3) 0.039(3) 0.009(3) -0.001(2) -0.004(2) -0.025(3)
O7 0.022(3) 0.027(3) 0.024(3) -0.002(2) 0.000(2) -0.008(2)
O8 0.039(4) 0.102(6) 0.014(3) 0.007(4) -0.004(3) -0.009(4)
O9 0.041(4) 0.049(4) 0.020(3) 0.000(3) 0.007(3) -0.020(3)
O10 0.055(4) 0.046(4) 0.064(5) -0.013(4) 0.008(4) -0.029(4)
O11 0.050(5) 0.103(6) 0.040(4) 0.007(4) -0.006(4) -0.045(5)
O12 0.042(3) 0.028(3) 0.006(3) -0.002(2) 0.001(2) -0.012(3)
O13 0.021(2) 0.033(3) 0.008(2) -0.001(2) -0.0061(19) -0.004(2)
O14 0.044(4) 0.085(5) 0.054(5) -0.033(4) -0.007(4) -0.022(4)
O15 0.075(5) 0.071(5) 0.059(5) -0.030(4) -0.021(4) -0.017(5)
O16 0.047(4) 0.107(6) 0.021(4) -0.012(4) -0.005(3) -0.009(4)
O17 0.050(4) 0.071(5) 0.020(3) -0.011(3) -0.003(3) -0.009(4)
O18 0.023(3) 0.029(3) 0.015(3) -0.003(2) -0.003(2) -0.008(2)
O19 0.028(3) 0.027(3) 0.020(3) -0.003(2) 0.007(2) -0.015(3)
O20 0.071(5) 0.081(5) 0.020(3) -0.020(3) 0.009(3) -0.052(4)
O21 0.046(4) 0.047(4) 0.027(3) -0.008(3) 0.016(3) -0.019(3)
O22 0.050(5) 0.054(5) 0.060(5) 0.002(4) -0.002(4) -0.001(4)
O23 0.052(5) 0.104(6) 0.062(5) -0.028(5) 0.007(4) -0.049(5)
O24 0.039(3) 0.027(3) 0.009(2) -0.001(2) 0.001(2) -0.013(2)
C1B 0.019(3) 0.026(2) 0.004(3) -0.003(2) -0.001(2) -0.008(2)
C2B 0.024(3) 0.026(2) 0.005(3) -0.005(2) -0.001(2) -0.012(2)
C3B 0.023(3) 0.025(3) 0.003(3) -0.002(2) 0.001(2) -0.010(2)
C4B 0.021(3) 0.026(3) 0.005(3) -0.002(2) -0.001(2) -0.009(2)
C5B 0.019(2) 0.024(2) 0.006(2) -0.002(2) -0.0002(19) -0.0091(19)
C6B 0.029(5) 0.026(4) 0.020(4) -0.005(4) -0.002(4) 0.001(4)
C7B 0.041(5) 0.029(5) 0.023(5) -0.002(4) -0.004(4) -0.011(4)
C1S 0.131(14) 0.048(8) 0.140(15) 0.029(9) -0.025(12) -0.032(9)
C1T 0.071(7) 0.053(6) 0.024(6) -0.001(5) -0.016(5) -0.026(6)
C2T 0.098(6) 0.079(5) 0.064(5) -0.023(4) -0.006(4) -0.023(4)
Cl1S 0.120(3) 0.150(4) 0.077(3) 0.006(3) -0.040(2) -0.057(3)
Cl2S 0.093(3) 0.108(3) 0.116(3) -0.005(3) -0.027(2) -0.038(2)
Cl3S 0.114(3) 0.089(3) 0.101(3) 0.004(2) -0.046(2) -0.040(2)
N1B 0.0183(19) 0.0196(18) 0.0051(19) -0.0004(16) 0.0018(16) -0.0076(15)
N2B 0.032(4) 0.025(4) 0.016(3) -0.007(3) -0.003(3) -0.013(3)
N1T 0.058(6) 0.062(6) 0.026(5) -0.011(4) 0.012(4) -0.026(5)
O1B 0.026(3) 0.019(2) 0.006(2) -0.001(2) 0.000(2) -0.007(2)
N1Q 0.071(4) 0.069(4) 0.071(4) -0.013(2) -0.006(2) -0.028(2)
C1Q 0.070(4) 0.067(4) 0.068(4) -0.013(2) -0.003(2) -0.029(2)
C2Q 0.066(4) 0.065(4) 0.063(4) -0.014(2) -0.004(2) -0.028(2)
C1QQ 0.085(7) 0.084(7) 0.083(7) -0.017(4) -0.008(5) -0.034(4)
Cl1Q 0.098(6) 0.102(7) 0.100(7) -0.018(4) 0.005(5) -0.046(5)
Cl2Q 0.081(7) 0.083(7) 0.088(7) -0.012(4) -0.009(4) -0.035(4)
Cl3Q 0.086(6) 0.082(6) 0.084(7) -0.016(4) -0.013(4) -0.034(4)

loop_
_atom_type_symbol
_atom_type_description
_atom_type_scat_dispersion_real
_atom_type_scat_dispersion_imag
_atom_type_scat_source
C C 0.0033 0.0016 'International Tables Vol C Tables 4.2.6.8 and 6.1.1.4'
H H 0.0000 0.0000 'International Tables Vol C Tables 4.2.6.8 and 6.1.1.4'
Cl Cl 0.1484 0.1585 'International Tables Vol C Tables 4.2.6.8 and 6.1.1.4'
N N 0.0061 0.0033 'International Tables Vol C Tables 4.2.6.8 and 6.1.1.4'
O O 0.0106 0.0060 'International Tables Vol C Tables 4.2.6.8 and 6.1.1.4'

loop_
_geom_angle_atom_site_label_1
_geom_angle_atom_site_label_2
_geom_angle_atom_site_label_3
_geom_angle
C2 C1 C20 108.7(6)
C2 C1 C69 109.6(5)
C20 C1 C69 107.9(6)
C2 C1 C21 109.9(6)
C20 C1 C21 113.9(6)
C69 C1 C21 106.7(6)
N1 C2 C3 107.6(6)
N1 C2 C1 122.0(6)
C3 C2 C1 130.3(6)
C2 C3 C4 107.2(6)
C2 C3 H3 126.4
C4 C3 H3 126.4
C5 C4 C3 108.2(6)
C5 C4 H4 125.9
C3 C4 H4 125.9
C4 C5 N1 106.1(6)
C4 C5 C6 131.7(6)
N1 C5 C6 121.8(6)
C7 C6 C5 112.0(6)
C7 C6 C37 111.5(6)
C5 C6 C37 107.5(6)
C7 C6 C81 108.6(6)
C5 C6 C81 107.4(6)
C37 C6 C81 109.7(6)
C8 C7 N2 106.5(6)
C8 C7 C6 131.3(6)
N2 C7 C6 122.1(6)
C7 C8 C9 108.8(6)
C7 C8 H8 125.6
C9 C8 H8 125.6
C10 C9 C8 108.2(6)
C10 C9 H9 125.9
C8 C9 H9 125.9
N2 C10 C9 106.6(6)
N2 C10 C11 124.2(6)
C9 C10 C11 129.1(6)
C12 C11 C10 109.5(6)
C12 C11 C47 111.3(6)
C10 C11 C47 112.9(6)
C12 C11 C93 109.5(6)
C10 C11 C93 107.6(6)
C47 C11 C93 105.9(6)
C13 C12 N3 107.2(6)
C13 C12 C11 130.7(7)
N3 C12 C11 122.0(6)
C12 C13 C14 107.0(6)
C12 C13 H13 126.5
C14 C13 H13 126.5
C15 C14 C13 107.7(7)
C15 C14 H14 126.2
C13 C14 H14 126.2
C14 C15 N3 107.8(6)
C14 C15 C16 130.5(7)
N3 C15 C16 121.2(6)
C17 C16 C15 112.1(5)
C17 C16 C59 110.4(6)
C15 C16 C59 108.2(6)
C17 C16 C105 110.5(6)
C15 C16 C105 106.9(6)
C59 C16 C105 108.5(5)
C18 C17 N4 106.1(6)
C18 C17 C16 131.6(6)
N4 C17 C16 122.3(6)
C17 C18 C19 108.5(7)
C17 C18 H18 125.7
C19 C18 H18 125.7
C20 C19 C18 108.4(7)
C20 C19 H19 125.8
C18 C19 H19 125.8
N4 C20 C19 106.9(6)
N4 C20 C1 123.9(6)
C19 C20 C1 129.1(6)
C26 C21 C22 118.4(7)
C26 C21 C1 120.0(6)
C22 C21 C1 121.0(6)
C23 C22 C21 119.0(7)
C23 C22 H22 120.5
C21 C22 H22 120.5
C22 C23 C24 123.3(7)
C22 C23 O24 123.2(6)
C24 C23 O24 113.5(6)
C25 C24 C23 116.2(7)
C25 C24 H24 121.9
C23 C24 H24 121.9
C26 C25 C24 122.8(7)
C26 C25 O1 126.0(6)
C24 C25 O1 111.0(6)
C25 C26 C21 120.4(6)
C25 C26 H26 119.8
C21 C26 H26 119.8
O1 C27 C28 116.6(7)
O1 C27 C32 122.9(7)
C28 C27 C32 120.0(7)
C27 C28 C29 118.9(8)
C27 C28 H28 120.5
C29 C28 H28 120.5
C30 C29 C28 120.0(7)
C30 C29 N5 122.7(7)
C28 C29 N5 117.1(7)
C29 C30 C31 122.4(7)
C29 C30 N6 122.4(8)
C31 C30 N6 115.1(8)
C30 C31 C32 117.6(8)
C30 C31 H31 121.2
C32 C31 H31 121.2
O6 C32 C27 117.8(6)
O6 C32 C31 121.0(7)
C27 C32 C31 121.0(7)
C38 C33 C34 121.7(7)
C38 C33 O6 120.7(6)
C34 C33 O6 117.3(7)
C35 C34 C33 116.9(7)
C35 C34 H34 121.6
C33 C34 H34 121.6
C36 C35 C34 121.9(7)
C36 C35 O7 122.4(6)
C34 C35 O7 115.5(7)
C35 C36 C37 121.1(7)
C35 C36 H36 119.4
C37 C36 H36 119.4
C36 C37 C38 117.7(7)
C36 C37 C6 121.0(7)
C38 C37 C6 121.3(6)
C33 C38 C37 120.6(7)
C33 C38 H38 119.7
C37 C38 H38 119.7
C44 C39 O7 119.1(7)
C44 C39 C40 120.1(7)
O7 C39 C40 120.4(7)
C41 C40 C39 118.6(7)
C41 C40 H40 120.7
C39 C40 H40 120.7
C40 C41 C42 121.3(7)
C40 C41 N7 117.3(7)
C42 C41 N7 121.2(7)
C43 C42 C41 119.4(7)
C43 C42 N8 116.4(7)
C41 C42 N8 124.0(7)
C44 C43 C42 119.2(7)
C44 C43 H43 120.4
C42 C43 H43 120.4
C39 C44 C43 121.4(7)
C39 C44 O12 119.8(7)
C43 C44 O12 118.8(7)
C46 C45 O12 122.2(6)
C46 C45 C50 122.5(7)
O12 C45 C50 115.1(6)
C45 C46 C47 119.5(7)
C45 C46 H46 120.3
C47 C46 H46 120.3
C46 C47 C48 118.8(7)
C46 C47 C11 121.1(6)
C48 C47 C11 119.9(6)
C49 C48 C47 119.7(7)
C49 C48 H48 120.2
C47 C48 H48 120.2
C48 C49 C50 122.7(7)
C48 C49 O13 124.5(7)
C50 C49 O13 112.7(6)
C49 C50 C45 116.8(7)
C49 C50 H50 121.6
C45 C50 H50 121.6
C56 C51 O13 122.0(7)
C56 C51 C52 121.6(7)
O13 C51 C52 115.9(7)
C51 C52 C53 117.3(8)
C51 C52 H52 121.3
C53 C52 H52 121.3
C54 C53 C52 120.9(7)
C54 C53 N9 122.5(7)
C52 C53 N9 116.6(7)
C55 C54 C53 121.7(8)
C55 C54 N10 115.6(7)
C53 C54 N10 122.5(7)
C54 C55 C56 118.7(8)
C54 C55 H55 120.7
C56 C55 H55 120.7
C51 C56 O18 118.8(7)
C51 C56 C55 119.8(7)
O18 C56 C55 121.4(7)
C62 C57 C58 121.3(7)
C62 C57 O18 117.5(7)
C58 C57 O18 120.5(7)
C59 C58 C57 120.7(7)
C59 C58 H58 119.6
C57 C58 H58 119.6
C58 C59 C60 118.4(7)
C58 C59 C16 119.8(6)
C60 C59 C16 121.8(6)
C59 C60 C61 120.5(7)
C59 C60 H60 119.7
C61 C60 H60 119.7
C62 C61 C60 121.5(7)
C62 C61 O19 115.9(7)
C60 C61 O19 122.4(6)
C61 C62 C57 117.3(7)
C61 C62 H62 121.4
C57 C62 H62 121.4
O19 C63 C68 119.2(7)
O19 C63 C64 121.9(7)
C68 C63 C64 118.8(7)
C65 C64 C63 118.7(7)
C65 C64 H64 120.7
C63 C64 H64 120.7
C64 C65 C66 122.4(7)
C64 C65 N11 116.2(7)
C66 C65 N11 121.1(7)
C67 C66 C65 119.6(7)
C67 C66 N12 115.3(7)
C65 C66 N12 125.0(7)
C66 C67 C68 118.9(7)
C66 C67 H67 120.5
C68 C67 H67 120.5
C67 C68 C63 121.5(7)
C67 C68 O24 120.1(7)
C63 C68 O24 118.2(7)
C70 C69 C1 114.1(6)
C70 C69 H69A 108.7
C1 C69 H69A 108.7
C70 C69 H69B 108.7
C1 C69 H69B 108.7
H69A C69 H69B 107.6
C71 C70 C69 115.8(6)
C71 C70 H70A 108.3
C69 C70 H70A 108.3
C71 C70 H70B 108.3
C69 C70 H70B 108.3
H70A C70 H70B 107.4
C70 C71 C72 111.6(7)
C70 C71 H71A 109.3
C72 C71 H71A 109.3
C70 C71 H71B 109.3
C72 C71 H71B 109.3
H71A C71 H71B 108.0
C73 C72 C71 115.9(7)
C73 C72 H72A 108.3
C71 C72 H72A 108.3
C73 C72 H72B 108.3
C71 C72 H72B 108.3
H72A C72 H72B 107.4
C72 C73 C74 112.9(7)
C72 C73 H73A 109.0
C74 C73 H73A 109.0
C72 C73 H73B 109.0
C74 C73 H73B 109.0
H73A C73 H73B 107.8
C75 C74 C73 113.6(7)
C75 C74 H74A 108.8
C73 C74 H74A 108.8
C75 C74 H74B 108.8
C73 C74 H74B 108.8
H74A C74 H74B 107.7
C76 C75 C74 112.9(7)
C76 C75 H75A 109.0
C74 C75 H75A 109.0
C76 C75 H75B 109.0
C74 C75 H75B 109.0
H75A C75 H75B 107.8
C75 C76 C77 113.2(7)
C75 C76 H76A 108.9
C77 C76 H76A 108.9
C75 C76 H76B 108.9
C77 C76 H76B 108.9
H76A C76 H76B 107.8
C78 C77 C76 113.3(7)
C78 C77 H77A 108.9
C76 C77 H77A 108.9
C78 C77 H77B 108.9
C76 C77 H77B 108.9
H77A C77 H77B 107.7
C77 C78 C79 112.7(8)
C77 C78 H78A 109.1
C79 C78 H78A 109.1
C77 C78 H78B 109.1
C79 C78 H78B 109.1
H78A C78 H78B 107.8
C80 C79 C78 113.8(8)
C80 C79 H79A 108.8
C78 C79 H79A 108.8
C80 C79 H79B 108.8
C78 C79 H79B 108.8
H79A C79 H79B 107.7
C79 C80 H80A 109.5
C79 C80 H80B 109.5
H80A C80 H80B 109.5
C79 C80 H80C 109.5
H80A C80 H80C 109.5
H80B C80 H80C 109.5
C82 C81 C6 116.2(6)
C82 C81 H81A 108.2
C6 C81 H81A 108.2
C82 C81 H81B 108.2
C6 C81 H81B 108.2
H81A C81 H81B 107.4
C81 C82 C83 110.7(6)
C81 C82 H82A 109.5
C83 C82 H82A 109.5
C81 C82 H82B 109.5
C83 C82 H82B 109.5
H82A C82 H82B 108.1
C84 C83 C82 111.9(6)
C84 C83 H83A 109.2
C82 C83 H83A 109.2
C84 C83 H83B 109.2
C82 C83 H83B 109.2
H83A C83 H83B 107.9
C85 C84 C83 113.7(7)
C85 C84 H84A 108.8
C83 C84 H84A 108.8
C85 C84 H84B 108.8
C83 C84 H84B 108.8
H84A C84 H84B 107.7
C86 C85 C84 114.4(7)
C86 C85 H85A 108.7
C84 C85 H85A 108.7
C86 C85 H85B 108.7
C84 C85 H85B 108.7
H85A C85 H85B 107.6
C87 C86 C85 112.9(7)
C87 C86 H86A 109.0
C85 C86 H86A 109.0
C87 C86 H86B 109.0
C85 C86 H86B 109.0
H86A C86 H86B 107.8
C86 C87 C88 114.8(7)
C86 C87 H87A 108.6
C88 C87 H87A 108.6
C86 C87 H87B 108.6
C88 C87 H87B 108.6
H87A C87 H87B 107.5
C89 C88 C87 112.9(8)
C89 C88 H88A 109.0
C87 C88 H88A 109.0
C89 C88 H88B 109.0
C87 C88 H88B 109.0
H88A C88 H88B 107.8
C88 C89 C90 114.1(8)
C88 C89 H89A 108.7
C90 C89 H89A 108.7
C88 C89 H89B 108.7
C90 C89 H89B 108.7
H89A C89 H89B 107.6
C91 C90 C89 115.0(8)
C91 C90 H90A 108.5
C89 C90 H90A 108.5
C91 C90 H90B 108.5
C89 C90 H90B 108.5
H90A C90 H90B 107.5
C90 C91 C92 113.9(8)
C90 C91 H91A 108.8
C92 C91 H91A 108.8
C90 C91 H91B 108.8
C92 C91 H91B 108.8
H91A C91 H91B 107.7
C91 C92 H92A 109.5
C91 C92 H92B 109.5
H92A C92 H92B 109.5
C91 C92 H92C 109.5
H92A C92 H92C 109.5
H92B C92 H92C 109.5
C94 C93 C11 115.3(6)
C94 C93 H93A 108.5
C11 C93 H93A 108.5
C94 C93 H93B 108.5
C11 C93 H93B 108.5
H93A C93 H93B 107.5
C95 C94 C93 115.6(6)
C95 C94 H94A 108.4
C93 C94 H94A 108.4
C95 C94 H94B 108.4
C93 C94 H94B 108.4
H94A C94 H94B 107.4
C94 C95 C96 113.0(7)
C94 C95 H95A 109.0
C96 C95 H95A 109.0
C94 C95 H95B 109.0
C96 C95 H95B 109.0
H95A C95 H95B 107.8
C95 C96 C97 115.0(7)
C95 C96 H96A 108.5
C97 C96 H96A 108.5
C95 C96 H96B 108.5
C97 C96 H96B 108.5
H96A C96 H96B 107.5
C98 C97 C96 113.2(7)
C98 C97 H97A 108.9
C96 C97 H97A 108.9
C98 C97 H97B 108.9
C96 C97 H97B 108.9
H97A C97 H97B 107.7
C97 C98 C99 113.0(7)
C97 C98 H98A 109.0
C99 C98 H98A 109.0
C97 C98 H98B 109.0
C99 C98 H98B 109.0
H98A C98 H98B 107.8
C100 C99 C98 115.6(7)
C100 C99 H99A 108.4
C98 C99 H99A 108.4
C100 C99 H99B 108.4
C98 C99 H99B 108.4
H99A C99 H99B 107.4
C99 C100 C101 112.2(7)
C99 C100 H10K 109.2
C101 C100 H10K 109.2
C99 C100 H10L 109.2
C101 C100 H10L 109.2
H10K C100 H10L 107.9
C102 C101 C100 113.8(7)
C102 C101 H10M 108.8
C100 C101 H10M 108.8
C102 C101 H10N 108.8
C100 C101 H10N 108.8
H10M C101 H10N 107.7
C101 C102 C103 113.7(7)
C101 C102 H10O 108.8
C103 C102 H10O 108.8
C101 C102 H10P 108.8
C103 C102 H10P 108.8
H10O C102 H10P 107.7
C104 C103 C102 114.2(7)
C104 C103 H10Q 108.7
C102 C103 H10Q 108.7
C104 C103 H10R 108.7
C102 C103 H10R 108.7
H10Q C103 H10R 107.6
C103 C104 H10S 109.5
C103 C104 H10T 109.5
H10S C104 H10T 109.5
C103 C104 H10U 109.5
H10S C104 H10U 109.5
H10T C104 H10U 109.5
C106 C105 C16 117.1(6)
C106 C105 H10A 108.0
C16 C105 H10A 108.0
C106 C105 H10B 108.0
C16 C105 H10B 108.0
H10A C105 H10B 107.3
C107 C106 C105 111.2(6)
C107 C106 H10C 109.4
C105 C106 H10C 109.4
C107 C106 H10D 109.4
C105 C106 H10D 109.4
H10C C106 H10D 108.0
C108 C107 C106 112.9(7)
C108 C107 H10E 109.0
C106 C107 H10E 109.0
C108 C107 H10F 109.0
C106 C107 H10F 109.0
H10E C107 H10F 107.8
C107 C108 C109 115.8(7)
C107 C108 H10G 108.3
C109 C108 H10G 108.3
C107 C108 H10H 108.3
C109 C108 H10H 108.3
H10G C108 H10H 107.4
C110 C109 C108 114.5(7)
C110 C109 H10I 108.6
C108 C109 H10I 108.6
C110 C109 H10J 108.6
C108 C109 H10J 108.6
H10I C109 H10J 107.6
C109 C110 C111 115.3(8)
C109 C110 H11A 108.5
C111 C110 H11A 108.5
C109 C110 H11B 108.5
C111 C110 H11B 108.5
H11A C110 H11B 107.5
C110 C111 C112 115.3(8)
C110 C111 H11C 108.4
C112 C111 H11C 108.4
C110 C111 H11D 108.4
C112 C111 H11D 108.4
H11C C111 H11D 107.5
C113 C112 C111 114.0(8)
C113 C112 H11E 108.8
C111 C112 H11E 108.8
C113 C112 H11F 108.8
C111 C112 H11F 108.8
H11E C112 H11F 107.7
C112 C113 C114 116.0(8)
C112 C113 H11G 108.3
C114 C113 H11G 108.3
C112 C113 H11H 108.3
C114 C113 H11H 108.3
H11G C113 H11H 107.4
C115 C114 C113 115.3(10)
C115 C114 H11I 108.4
C113 C114 H11I 108.4
C115 C114 H11J 108.4
C113 C114 H11J 108.4
H11I C114 H11J 107.5
C114 C115 C116 113.8(9)
C114 C115 H11K 108.8
C116 C115 H11K 108.8
C114 C115 H11L 108.8
C116 C115 H11L 108.8
H11K C115 H11L 107.7
C115 C116 H11M 109.5
C115 C116 H11N 109.5
H11M C116 H11N 109.5
C115 C116 H11O 109.5
H11M C116 H11O 109.5
H11N C116 H11O 109.5
C2 N1 C5 110.8(6)
C2 N1 H1 124.6
C5 N1 H1 124.6
C10 N2 C7 109.9(6)
C10 N2 H2 125.1
C7 N2 H2 125.1
C15 N3 C12 110.3(6)
C15 N3 H3A 124.8
C12 N3 H3A 124.8
C20 N4 C17 110.0(6)
C20 N4 H4A 125.0
C17 N4 H4A 125.0
O2 N5 O3 123.3(8)
O2 N5 C29 119.2(7)
O3 N5 C29 117.3(8)
O5 N6 O4 126.0(8)
O5 N6 C30 118.7(8)
O4 N6 C30 115.3(9)
O8 N7 O9 126.8(7)
O8 N7 C41 117.6(7)
O9 N7 C41 115.4(7)
O10 N8 O11 124.8(8)
O10 N8 C42 118.4(8)
O11 N8 C42 116.5(7)
O14 N9 O15 125.8(8)
O14 N9 C53 118.1(7)
O15 N9 C53 116.0(7)
O17 N10 O16 124.2(7)
O17 N10 C54 118.1(6)
O16 N10 C54 117.5(7)
O20 N11 O21 125.6(7)
O20 N11 C65 118.0(7)
O21 N11 C65 116.4(7)
O22 N12 O23 124.0(8)
O22 N12 C66 119.4(8)
O23 N12 C66 116.4(8)
C27 O1 C25 122.3(6)
C32 O6 C33 116.9(5)
C39 O7 C35 117.5(6)
C44 O12 C45 115.7(6)
C51 O13 C49 121.5(6)
C56 O18 C57 116.5(6)
C63 O19 C61 118.5(6)
C68 O24 C23 116.4(6)
N1B C1B C2B 122.6(7)
N1B C1B H1B 118.7
C2B C1B H1B 118.7
C1B C2B C3B 120.0(7)
C1B C2B H2B 120.0
C3B C2B H2B 120.0
N2B C3B C4B 122.6(7)
N2B C3B C2B 121.7(7)
C4B C3B C2B 115.6(7)
C5B C4B C3B 121.4(7)
C5B C4B H4B 119.3
C3B C4B H4B 119.3
N1B C5B C4B 121.0(7)
N1B C5B H5B 119.5
C4B C5B H5B 119.5
N2B C6B H6B1 109.5
N2B C6B H6B2 109.5
H6B1 C6B H6B2 109.5
N2B C6B H6B3 109.5
H6B1 C6B H6B3 109.5
H6B2 C6B H6B3 109.5
N2B C7B H7B1 109.5
N2B C7B H7B2 109.5
H7B1 C7B H7B2 109.5
N2B C7B H7B3 109.5
H7B1 C7B H7B3 109.5
H7B2 C7B H7B3 109.5
Cl3S C1S Cl2S 112.3(11)
Cl3S C1S Cl1S 112.8(10)
Cl2S C1S Cl1S 110.4(7)
Cl3S C1S H1S 107.0
Cl2S C1S H1S 107.0
Cl1S C1S H1S 107.0
N1T C1T C2T 174.4(12)
C1T C2T H2T1 111.8
C1T C2T H2T2 108.7
H2T1 C2T H2T2 109.5
C1T C2T H2T3 107.8
H2T1 C2T H2T3 109.5
H2T2 C2T H2T3 109.5
C1B N1B C5B 119.4(6)
C1B N1B O1B 121.5(6)
C5B N1B O1B 119.1(6)
C3B N2B C7B 122.5(6)
C3B N2B C6B 120.0(6)
C7B N2B C6B 117.4(6)
N1Q C1Q C2Q 171.7(16)
Cl3Q C1QQ Cl1Q 113.8(13)
Cl3Q C1QQ Cl2Q 111.6(12)
Cl1Q C1QQ Cl2Q 110.2(12)
Cl3Q C1QQ H1QQ 106.9
Cl1Q C1QQ H1QQ 106.9
Cl2Q C1QQ H1QQ 106.9

loop_
_geom_bond_atom_site_label_1
_geom_bond_atom_site_label_2
_geom_bond_distance
C1 C2 1.522(10)
C1 C20 1.530(10)
C1 C69 1.550(10)
C1 C21 1.554(10)
C2 N1 1.352(9)
C2 C3 1.375(10)
C3 C4 1.422(10)
C3 H3 0.9500
C4 C5 1.370(10)
C4 H4 0.9500
C5 N1 1.389(9)
C5 C6 1.517(10)
C6 C7 1.508(10)
C6 C37 1.539(10)
C6 C81 1.562(9)
C7 C8 1.360(10)
C7 N2 1.399(9)
C8 C9 1.402(10)
C8 H8 0.9500
C9 C10 1.380(10)
C9 H9 0.9500
C10 N2 1.377(9)
C10 C11 1.531(9)
C11 C12 1.512(10)
C11 C47 1.532(10)
C11 C93 1.550(10)
C12 C13 1.369(10)
C12 N3 1.369(9)
C13 C14 1.437(10)
C13 H13 0.9500
C14 C15 1.348(10)
C14 H14 0.9500
C15 N3 1.365(9)
C15 C16 1.525(10)
C16 C17 1.514(10)
C16 C59 1.537(10)
C16 C105 1.563(10)
C17 C18 1.368(10)
C17 N4 1.397(9)
C18 C19 1.396(10)
C18 H18 0.9500
C19 C20 1.372(10)
C19 H19 0.9500
C20 N4 1.367(9)
C21 C26 1.402(10)
C21 C22 1.415(10)
C22 C23 1.359(11)
C22 H22 0.9500
C23 C24 1.394(11)
C23 O24 1.406(9)
C24 C25 1.392(10)
C24 H24 0.9500
C25 C26 1.348(10)
C25 O1 1.407(9)
C26 H26 0.9500
C27 O1 1.368(9)
C27 C28 1.375(11)
C27 C32 1.381(11)
C28 C29 1.403(11)
C28 H28 0.9500
C29 C30 1.349(12)
C29 N5 1.475(11)
C30 C31 1.374(11)
C30 N6 1.481(11)
C31 C32 1.394(10)
C31 H31 0.9500
C32 O6 1.374(9)
C33 C38 1.376(10)
C33 C34 1.385(10)
C33 O6 1.402(9)
C34 C35 1.375(10)
C34 H34 0.9500
C35 C36 1.369(10)
C35 O7 1.395(9)
C36 C37 1.379(10)
C36 H36 0.9500
C37 C38 1.384(10)
C38 H38 0.9500
C39 C44 1.355(11)
C39 O7 1.383(9)
C39 C40 1.407(10)
C40 C41 1.366(11)
C40 H40 0.9500
C41 C42 1.387(11)
C41 N7 1.483(10)
C42 C43 1.386(11)
C42 N8 1.456(11)
C43 C44 1.379(11)
C43 H43 0.9500
C44 O12 1.391(9)
C45 C46 1.378(10)
C45 O12 1.396(9)
C45 C50 1.396(10)
C46 C47 1.399(10)
C46 H46 0.9500
C47 C48 1.414(10)
C48 C49 1.366(11)
C48 H48 0.9500
C49 C50 1.390(11)
C49 O13 1.403(8)
C50 H50 0.9500
C51 C56 1.358(11)
C51 O13 1.383(9)
C51 C52 1.389(11)
C52 C53 1.405(11)
C52 H52 0.9500
C53 C54 1.358(12)
C53 N9 1.463(11)
C54 C55 1.354(11)
C54 N10 1.489(10)
C55 C56 1.416(11)
C55 H55 0.9500
C56 O18 1.371(9)
C57 C62 1.377(11)
C57 C58 1.387(10)
C57 O18 1.389(9)
C58 C59 1.361(10)
C58 H58 0.9500
C59 C60 1.376(10)
C60 C61 1.382(10)
C60 H60 0.9500
C61 C62 1.371(11)
C61 O19 1.400(9)
C62 H62 0.9500
C63 O19 1.362(9)
C63 C68 1.382(11)
C63 C64 1.408(11)
C64 C65 1.350(11)
C64 H64 0.9500
C65 C66 1.380(11)
C65 N11 1.482(10)
C66 C67 1.371(11)
C66 N12 1.460(11)
C67 C68 1.380(11)
C67 H67 0.9500
C68 O24 1.384(9)
C69 C70 1.535(10)
C69 H69A 0.9900
C69 H69B 0.9900
C70 C71 1.499(11)
C70 H70A 0.9900
C70 H70B 0.9900
C71 C72 1.527(11)
C71 H71A 0.9900
C71 H71B 0.9900
C72 C73 1.506(12)
C72 H72A 0.9900
C72 H72B 0.9900
C73 C74 1.537(11)
C73 H73A 0.9900
C73 H73B 0.9900
C74 C75 1.522(12)
C74 H74A 0.9900
C74 H74B 0.9900
C75 C76 1.501(11)
C75 H75A 0.9900
C75 H75B 0.9900
C76 C77 1.540(11)
C76 H76A 0.9900
C76 H76B 0.9900
C77 C78 1.509(12)
C77 H77A 0.9900
C77 H77B 0.9900
C78 C79 1.532(12)
C78 H78A 0.9900
C78 H78B 0.9900
C79 C80 1.516(13)
C79 H79A 0.9900
C79 H79B 0.9900
C80 H80A 0.9800
C80 H80B 0.9800
C80 H80C 0.9800
C81 C82 1.531(10)
C81 H81A 0.9900
C81 H81B 0.9900
C82 C83 1.538(10)
C82 H82A 0.9900
C82 H82B 0.9900
C83 C84 1.524(11)
C83 H83A 0.9900
C83 H83B 0.9900
C84 C85 1.523(10)
C84 H84A 0.9900
C84 H84B 0.9900
C85 C86 1.516(12)
C85 H85A 0.9900
C85 H85B 0.9900
C86 C87 1.512(11)
C86 H86A 0.9900
C86 H86B 0.9900
C87 C88 1.542(12)
C87 H87A 0.9900
C87 H87B 0.9900
C88 C89 1.475(13)
C88 H88A 0.9900
C88 H88B 0.9900
C89 C90 1.536(12)
C89 H89A 0.9900
C89 H89B 0.9900
C90 C91 1.521(12)
C90 H90A 0.9900
C90 H90B 0.9900
C91 C92 1.543(12)
C91 H91A 0.9900
C91 H91B 0.9900
C92 H92A 0.9800
C92 H92B 0.9800
C92 H92C 0.9800
C93 C94 1.545(10)
C93 H93A 0.9900
C93 H93B 0.9900
C94 C95 1.484(10)
C94 H94A 0.9900
C94 H94B 0.9900
C95 C96 1.510(11)
C95 H95A 0.9900
C95 H95B 0.9900
C96 C97 1.540(10)
C96 H96A 0.9900
C96 H96B 0.9900
C97 C98 1.507(11)
C97 H97A 0.9900
C97 H97B 0.9900
C98 C99 1.529(11)
C98 H98A 0.9900
C98 H98B 0.9900
C99 C100 1.507(11)
C99 H99A 0.9900
C99 H99B 0.9900
C100 C101 1.530(11)
C100 H10K 0.9900
C100 H10L 0.9900
C101 C102 1.519(11)
C101 H10M 0.9900
C101 H10N 0.9900
C102 C103 1.556(11)
C102 H10O 0.9900
C102 H10P 0.9900
C103 C104 1.518(12)
C103 H10Q 0.9900
C103 H10R 0.9900
C104 H10S 0.9800
C104 H10T 0.9800
C104 H10U 0.9800
C105 C106 1.534(10)
C105 H10A 0.9900
C105 H10B 0.9900
C106 C107 1.530(11)
C106 H10C 0.9900
C106 H10D 0.9900
C107 C108 1.510(11)
C107 H10E 0.9900
C107 H10F 0.9900
C108 C109 1.517(11)
C108 H10G 0.9900
C108 H10H 0.9900
C109 C110 1.508(12)
C109 H10I 0.9900
C109 H10J 0.9900
C110 C111 1.512(12)
C110 H11A 0.9900
C110 H11B 0.9900
C111 C112 1.545(12)
C111 H11C 0.9900
C111 H11D 0.9900
C112 C113 1.466(12)
C112 H11E 0.9900
C112 H11F 0.9900
C113 C114 1.545(14)
C113 H11G 0.9900
C113 H11H 0.9900
C114 C115 1.472(14)
C114 H11I 0.9900
C114 H11J 0.9900
C115 C116 1.536(13)
C115 H11K 0.9900
C115 H11L 0.9900
C116 H11M 0.9800
C116 H11N 0.9800
C116 H11O 0.9800
N1 H1 0.8800
N2 H2 0.8800
N3 H3A 0.8800
N4 H4A 0.8800
N5 O2 1.201(10)
N5 O3 1.220(10)
N6 O5 1.197(11)
N6 O4 1.239(11)
N7 O8 1.183(9)
N7 O9 1.243(9)
N8 O10 1.197(9)
N8 O11 1.234(10)
N9 O14 1.200(9)
N9 O15 1.220(10)
N10 O17 1.206(9)
N10 O16 1.216(9)
N11 O20 1.185(9)
N11 O21 1.238(9)
N12 O22 1.198(10)
N12 O23 1.241(10)
C1B N1B 1.328(9)
C1B C2B 1.355(10)
C1B H1B 0.9500
C2B C3B 1.426(10)
C2B H2B 0.9500
C3B N2B 1.330(9)
C3B C4B 1.387(10)
C4B C5B 1.368(10)
C4B H4B 0.9500
C5B N1B 1.348(9)
C5B H5B 0.9500
C6B N2B 1.470(10)
C6B H6B1 0.9800
C6B H6B2 0.9800
C6B H6B3 0.9800
C7B N2B 1.437(10)
C7B H7B1 0.9800
C7B H7B2 0.9800
C7B H7B3 0.9800
C1S Cl3S 1.683(16)
C1S Cl2S 1.734(18)
C1S Cl1S 1.778(18)
C1S H1S 1.0000
C1T N1T 1.091(12)
C1T C2T 1.490(17)
C2T H2T1 0.9800
C2T H2T2 0.9801
C2T H2T3 0.9800
N1B O1B 1.357(7)
N1Q C1Q 1.149(5)
C1Q C2Q 1.537(5)
C2Q H2Q1 0.9800
C2Q H2Q2 0.9800
C2Q H2Q3 0.9800
C1QQ Cl3Q 1.740(10)
C1QQ Cl1Q 1.741(10)
C1QQ Cl2Q 1.741(10)
C1QQ H1QQ 1.0000

loop_
_geom_torsion_atom_site_label_1
_geom_torsion_atom_site_label_2
_geom_torsion_atom_site_label_3
_geom_torsion_atom_site_label_4
_geom_torsion
C20 C1 C2 N1 -68.8(8)
C69 C1 C2 N1 173.5(6)
C21 C1 C2 N1 56.5(9)
C20 C1 C2 C3 115.0(8)
C69 C1 C2 C3 -2.7(11)
C21 C1 C2 C3 -119.6(8)
N1 C2 C3 C4 0.4(8)
C1 C2 C3 C4 176.9(7)
C2 C3 C4 C5 -1.6(8)
C3 C4 C5 N1 2.2(8)
C3 C4 C5 C6 -170.5(7)
C4 C5 C6 C7 -113.3(9)
N1 C5 C6 C7 75.1(8)
C4 C5 C6 C37 123.9(8)
N1 C5 C6 C37 -47.8(8)
C4 C5 C6 C81 5.9(11)
N1 C5 C6 C81 -165.8(6)
C5 C6 C7 C8 109.6(9)
C37 C6 C7 C8 -129.9(8)
C81 C6 C7 C8 -8.9(11)
C5 C6 C7 N2 -73.1(8)
C37 C6 C7 N2 47.4(9)
C81 C6 C7 N2 168.4(6)
N2 C7 C8 C9 -0.4(8)
C6 C7 C8 C9 177.2(7)
C7 C8 C9 C10 -0.5(9)
C8 C9 C10 N2 1.2(8)
C8 C9 C10 C11 178.2(7)
N2 C10 C11 C12 67.5(9)
C9 C10 C11 C12 -108.9(8)
N2 C10 C11 C47 -57.0(9)
C9 C10 C11 C47 126.5(8)
N2 C10 C11 C93 -173.5(6)
C9 C10 C11 C93 10.0(10)
C10 C11 C12 C13 116.5(8)
C47 C11 C12 C13 -118.1(8)
C93 C11 C12 C13 -1.3(10)
C10 C11 C12 N3 -67.2(8)
C47 C11 C12 N3 58.3(8)
C93 C11 C12 N3 175.0(6)
N3 C12 C13 C14 -1.0(8)
C11 C12 C13 C14 175.8(7)
C12 C13 C14 C15 -0.3(8)
C13 C14 C15 N3 1.5(8)
C13 C14 C15 C16 -170.8(7)
C14 C15 C16 C17 -114.9(8)
N3 C15 C16 C17 73.6(8)
C14 C15 C16 C59 123.1(8)
N3 C15 C16 C59 -48.4(8)
C14 C15 C16 C105 6.3(10)
N3 C15 C16 C105 -165.1(6)
C15 C16 C17 C18 105.1(9)
C59 C16 C17 C18 -134.2(8)
C105 C16 C17 C18 -14.1(10)
C15 C16 C17 N4 -75.2(8)
C59 C16 C17 N4 45.6(8)
C105 C16 C17 N4 165.6(6)
N4 C17 C18 C19 -1.9(8)
C16 C17 C18 C19 177.9(7)
C17 C18 C19 C20 0.9(8)
C18 C19 C20 N4 0.5(8)
C18 C19 C20 C1 176.7(7)
C2 C1 C20 N4 69.6(8)
C69 C1 C20 N4 -171.7(6)
C21 C1 C20 N4 -53.4(9)
C2 C1 C20 C19 -106.0(8)
C69 C1 C20 C19 12.8(10)
C21 C1 C20 C19 131.0(8)
C2 C1 C21 C26 45.6(9)
C20 C1 C21 C26 167.9(6)
C69 C1 C21 C26 -73.1(8)
C2 C1 C21 C22 -143.7(7)
C20 C1 C21 C22 -21.4(9)
C69 C1 C21 C22 97.6(7)
C26 C21 C22 C23 -0.3(10)
C1 C21 C22 C23 -171.1(7)
C21 C22 C23 C24 0.0(11)
C21 C22 C23 O24 -177.3(7)
C22 C23 C24 C25 1.0(11)
O24 C23 C24 C25 178.5(6)
C23 C24 C25 C26 -1.7(11)
C23 C24 C25 O1 173.1(6)
C24 C25 C26 C21 1.5(11)
O1 C25 C26 C21 -172.5(7)
C22 C21 C26 C25 -0.5(11)
C1 C21 C26 C25 170.5(7)
O1 C27 C28 C29 171.9(7)
C32 C27 C28 C29 -0.1(12)
C27 C28 C29 C30 2.2(12)
C27 C28 C29 N5 -172.4(7)
C28 C29 C30 C31 -2.2(13)
N5 C29 C30 C31 172.1(8)
C28 C29 C30 N6 175.3(8)
N5 C29 C30 N6 -10.4(13)
C29 C30 C31 C32 0.1(12)
N6 C30 C31 C32 -177.7(7)
O1 C27 C32 O6 1.5(11)
C28 C27 C32 O6 173.0(7)
O1 C27 C32 C31 -173.5(7)
C28 C27 C32 C31 -2.1(12)
C30 C31 C32 O6 -172.8(7)
C30 C31 C32 C27 2.1(12)
C38 C33 C34 C35 -0.4(10)
O6 C33 C34 C35 173.3(6)
C33 C34 C35 C36 -2.3(10)
C33 C34 C35 O7 -178.2(6)
C34 C35 C36 C37 1.8(10)
O7 C35 C36 C37 177.4(6)
C35 C36 C37 C38 1.5(10)
C35 C36 C37 C6 -179.1(6)
C7 C6 C37 C36 27.9(9)
C5 C6 C37 C36 151.0(6)
C81 C6 C37 C36 -92.5(7)
C7 C6 C37 C38 -152.7(6)
C5 C6 C37 C38 -29.6(8)
C81 C6 C37 C38 86.9(8)
C34 C33 C38 C37 3.7(10)
O6 C33 C38 C37 -169.8(6)
C36 C37 C38 C33 -4.1(10)
C6 C37 C38 C33 176.4(6)
C44 C39 C40 C41 0.7(11)
O7 C39 C40 C41 173.6(6)
C39 C40 C41 C42 -0.4(11)
C39 C40 C41 N7 -175.4(7)
C40 C41 C42 C43 0.2(12)
N7 C41 C42 C43 174.9(7)
C40 C41 C42 N8 175.2(7)
N7 C41 C42 N8 -10.0(12)
C41 C42 C43 C44 -0.2(12)
N8 C42 C43 C44 -175.6(7)
O7 C39 C44 C43 -173.7(7)
C40 C39 C44 C43 -0.8(11)
O7 C39 C44 O12 3.3(10)
C40 C39 C44 O12 176.2(7)
C42 C43 C44 C39 0.5(12)
C42 C43 C44 O12 -176.5(7)
O12 C45 C46 C47 -176.9(6)
C50 C45 C46 C47 -2.0(11)
C45 C46 C47 C48 1.5(10)
C45 C46 C47 C11 -173.1(6)
C12 C11 C47 C46 -141.5(7)
C10 C11 C47 C46 -17.9(9)
C93 C11 C47 C46 99.6(7)
C12 C11 C47 C48 43.9(9)
C10 C11 C47 C48 167.5(6)
C93 C11 C47 C48 -74.9(8)
C46 C47 C48 C49 -2.1(11)
C11 C47 C48 C49 172.6(7)
C47 C48 C49 C50 3.3(11)
C47 C48 C49 O13 -172.8(6)
C48 C49 C50 C45 -3.6(11)
O13 C49 C50 C45 172.9(6)
C46 C45 C50 C49 2.9(11)
O12 C45 C50 C49 178.2(6)
C56 C51 C52 C53 1.1(11)
O13 C51 C52 C53 173.3(6)
C51 C52 C53 C54 0.8(11)
C51 C52 C53 N9 178.5(7)
C52 C53 C54 C55 -1.7(12)
N9 C53 C54 C55 -179.2(7)
C52 C53 C54 N10 -176.8(7)
N9 C53 C54 N10 5.6(12)
C53 C54 C55 C56 0.7(12)
N10 C54 C55 C56 176.2(7)
O13 C51 C56 O18 2.8(11)
C52 C51 C56 O18 174.6(7)
O13 C51 C56 C55 -173.8(7)
C52 C51 C56 C55 -2.0(12)
C54 C55 C56 C51 1.1(11)
C54 C55 C56 O18 -175.4(7)
C62 C57 C58 C59 0.7(10)
O18 C57 C58 C59 -169.5(6)
C57 C58 C59 C60 -3.8(10)
C57 C58 C59 C16 175.4(6)
C17 C16 C59 C58 -152.2(6)
C15 C16 C59 C58 -29.2(8)
C105 C16 C59 C58 86.5(7)
C17 C16 C59 C60 26.9(9)
C15 C16 C59 C60 150.0(6)
C105 C16 C59 C60 -94.3(8)
C58 C59 C60 C61 3.0(10)
C16 C59 C60 C61 -176.2(6)
C59 C60 C61 C62 0.9(10)
C59 C60 C61 O19 175.7(6)
C60 C61 C62 C57 -3.9(10)
O19 C61 C62 C57 -179.0(6)
C58 C57 C62 C61 3.1(10)
O18 C57 C62 C61 173.6(6)
O19 C63 C64 C65 174.5(6)
C68 C63 C64 C65 -1.1(10)
C63 C64 C65 C66 -0.3(11)
C63 C64 C65 N11 -174.2(6)
C64 C65 C66 C67 1.3(11)
N11 C65 C66 C67 174.8(7)
C64 C65 C66 N12 177.9(7)
N11 C65 C66 N12 -8.5(12)
C65 C66 C67 C68 -0.7(11)
N12 C66 C67 C68 -177.7(7)
C66 C67 C68 C63 -0.7(11)
C66 C67 C68 O24 -175.2(7)
O19 C63 C68 C67 -174.1(7)
C64 C63 C68 C67 1.6(11)
O19 C63 C68 O24 0.5(10)
C64 C63 C68 O24 176.3(6)
C2 C1 C69 C70 -171.6(6)
C20 C1 C69 C70 70.2(8)
C21 C1 C69 C70 -52.6(8)
C1 C69 C70 C71 -150.6(7)
C69 C70 C71 C72 -175.1(7)
C70 C71 C72 C73 -171.6(7)
C71 C72 C73 C74 178.0(7)
C72 C73 C74 C75 -177.8(7)
C73 C74 C75 C76 -178.5(7)
C74 C75 C76 C77 -177.5(7)
C75 C76 C77 C78 173.9(7)
C76 C77 C78 C79 177.6(7)
C77 C78 C79 C80 164.1(8)
C7 C6 C81 C82 -66.7(8)
C5 C6 C81 C82 171.9(6)
C37 C6 C81 C82 55.4(8)
C6 C81 C82 C83 169.1(7)
C81 C82 C83 C84 178.2(7)
C82 C83 C84 C85 -177.4(8)
C83 C84 C85 C86 179.2(8)
C84 C85 C86 C87 -177.6(8)
C85 C86 C87 C88 -179.0(8)
C86 C87 C88 C89 73.7(11)
C87 C88 C89 C90 -179.3(8)
C88 C89 C90 C91 -64.6(12)
C89 C90 C91 C92 -174.5(9)
C12 C11 C93 C94 -170.1(6)
C10 C11 C93 C94 70.9(8)
C47 C11 C93 C94 -50.1(8)
C11 C93 C94 C95 -152.3(6)
C93 C94 C95 C96 -176.6(6)
C94 C95 C96 C97 -170.6(6)
C95 C96 C97 C98 178.7(7)
C96 C97 C98 C99 -174.8(6)
C97 C98 C99 C100 -176.6(6)
C98 C99 C100 C101 -177.1(7)
C99 C100 C101 C102 -177.5(7)
C100 C101 C102 C103 -174.5(7)
C101 C102 C103 C104 -56.4(10)
C17 C16 C105 C106 -62.4(8)
C15 C16 C105 C106 175.3(6)
C59 C16 C105 C106 58.8(8)
C16 C105 C106 C107 -176.0(7)
C105 C106 C107 C108 -170.8(7)
C106 C107 C108 C109 -172.0(8)
C107 C108 C109 C110 178.7(8)
C108 C109 C110 C111 -179.7(9)
C109 C110 C111 C112 176.9(9)
C110 C111 C112 C113 67.6(12)
C111 C112 C113 C114 -177.5(9)
C112 C113 C114 C115 -66.4(14)
C113 C114 C115 C116 -174.7(9)
C3 C2 N1 C5 1.0(8)
C1 C2 N1 C5 -175.9(6)
C4 C5 N1 C2 -2.0(8)
C6 C5 N1 C2 171.5(6)
C9 C10 N2 C7 -1.5(8)
C11 C10 N2 C7 -178.6(6)
C8 C7 N2 C10 1.2(8)
C6 C7 N2 C10 -176.7(6)
C14 C15 N3 C12 -2.2(8)
C16 C15 N3 C12 171.0(6)
C13 C12 N3 C15 2.0(8)
C11 C12 N3 C15 -175.1(6)
C19 C20 N4 C17 -1.7(8)
C1 C20 N4 C17 -178.1(6)
C18 C17 N4 C20 2.3(8)
C16 C17 N4 C20 -177.5(6)
C30 C29 N5 O2 159.4(10)
C28 C29 N5 O2 -26.2(13)
C30 C29 N5 O3 -25.4(13)
C28 C29 N5 O3 149.0(9)
C29 C30 N6 O5 128.8(10)
C31 C30 N6 O5 -53.5(11)
C29 C30 N6 O4 -51.3(12)
C31 C30 N6 O4 126.5(9)
C40 C41 N7 O8 -26.0(11)
C42 C41 N7 O8 159.1(8)
C40 C41 N7 O9 149.4(7)
C42 C41 N7 O9 -25.6(11)
C43 C42 N8 O10 124.9(8)
C41 C42 N8 O10 -50.3(11)
C43 C42 N8 O11 -50.0(10)
C41 C42 N8 O11 134.8(9)
C54 C53 N9 O14 -135.1(9)
C52 C53 N9 O14 47.3(11)
C54 C53 N9 O15 42.4(11)
C52 C53 N9 O15 -135.2(8)
C55 C54 N10 O17 42.4(11)
C53 C54 N10 O17 -142.2(9)
C55 C54 N10 O16 -132.6(9)
C53 C54 N10 O16 42.8(12)
C64 C65 N11 O20 -26.7(10)
C66 C65 N11 O20 159.4(8)
C64 C65 N11 O21 152.3(7)
C66 C65 N11 O21 -21.7(10)
C67 C66 N12 O22 121.7(9)
C65 C66 N12 O22 -55.1(11)
C67 C66 N12 O23 -54.5(10)
C65 C66 N12 O23 128.8(9)
C28 C27 O1 C25 130.6(7)
C32 C27 O1 C25 -57.6(10)
C26 C25 O1 C27 -33.5(11)
C24 C25 O1 C27 151.9(7)
C27 C32 O6 C33 143.7(7)
C31 C32 O6 C33 -41.2(10)
C38 C33 O6 C32 -53.1(9)
C34 C33 O6 C32 133.1(7)
C44 C39 O7 C35 -123.4(7)
C40 C39 O7 C35 63.6(9)
C36 C35 O7 C39 21.7(9)
C34 C35 O7 C39 -162.3(6)
C39 C44 O12 C45 112.8(8)
C43 C44 O12 C45 -70.2(9)
C46 C45 O12 C44 -32.4(10)
C50 C45 O12 C44 152.3(7)
C56 C51 O13 C49 -58.1(10)
C52 C51 O13 C49 129.7(7)
C48 C49 O13 C51 -33.4(11)
C50 C49 O13 C51 150.2(7)
C51 C56 O18 C57 146.0(7)
C55 C56 O18 C57 -37.5(9)
C62 C57 O18 C56 135.5(6)
C58 C57 O18 C56 -53.9(8)
C68 C63 O19 C61 -127.6(7)
C64 C63 O19 C61 56.8(9)
C62 C61 O19 C63 -157.9(6)
C60 C61 O19 C63 27.0(9)
C67 C68 O24 C23 -78.0(9)
C63 C68 O24 C23 107.3(8)
C22 C23 O24 C68 -29.3(10)
C24 C23 O24 C68 153.1(7)
N1B C1B C2B C3B 1.5(10)
C1B C2B C3B N2B 178.3(7)
C1B C2B C3B C4B -2.6(10)
N2B C3B C4B C5B -179.7(6)
C2B C3B C4B C5B 1.2(10)
C3B C4B C5B N1B 1.3(10)
C2B C1B N1B C5B 1.1(10)
C2B C1B N1B O1B 179.6(6)
C4B C5B N1B C1B -2.5(9)
C4B C5B N1B O1B 179.0(6)
C4B C3B N2B C7B -173.9(7)
C2B C3B N2B C7B 5.1(11)
C4B C3B N2B C6B 4.6(10)
C2B C3B N2B C6B -176.3(6)
